data_7711777
loop_
_publ_author_name
'Filzah Ghazali, Nurul'
'Vignesh, Kuduva R.'
'Phonsri, Wasinee'
'Murray, Keith S.'
'Junk, Peter Courtney'
'Deacon, Glen B.'
'Turner, David Roger'

_publ_section_title
;
 Efficient synthetic route to heterobimetallic trinuclear complexes
 [Ln-Mn-Ln] and their single molecule magnetic properties
;
_journal_name_full 'Dalton Transactions'
_journal_paper_doi 10.1039/D2DT02616C
_journal_year 2022
_chemical_formula_moiety 'C36 H20 Cl4 Er N4 O4, C16 H36 NC16 H36 N, 3(H2 O), C2 H6 O'
_chemical_formula_sum 'C54 H68 Cl4 Er N5 O8'
_chemical_formula_weight 1224.19
_space_group_crystal_system monoclinic
_space_group_IT_number 14
_space_group_name_Hall '-P 2ybc'
_space_group_name_H-M_alt 'P 1 21/c 1'
_atom_sites_solution_hydrogens geom
_atom_sites_solution_primary dual
_audit_creation_date 2022-06-08
_audit_creation_method
;
Olex2 1.2
(compiled 2018.05.29 svn.r3508 for OlexSys, GUI svn.r5506)
;
_audit_update_record
;
2022-08-01 deposited with the CCDC.	2022-11-14 downloaded from the CCDC.
;
_cell_angle_alpha 90
_cell_angle_beta 107.66(3)
_cell_angle_gamma 90
_cell_formula_units_Z 8
_cell_length_a 22.593(5)
_cell_length_b 22.512(5)
_cell_length_c 22.757(5)
_cell_measurement_reflns_used 2098
_cell_measurement_temperature 123.0
_cell_measurement_theta_max 22
_cell_measurement_theta_min 2
_cell_volume 11029(5)
_computing_cell_refinement Saint
_computing_data_collection Saint
_computing_data_reduction Saint
_computing_molecular_graphics 'Olex2 (Dolomanov et al., 2009)'
_computing_publication_material 'Olex2 (Dolomanov et al., 2009)'
_computing_structure_refinement 'ShelXL (Sheldrick, 2015)'
_computing_structure_solution 'ShelXT (Sheldrick, 2015)'
_diffrn_ambient_temperature 123.0
_diffrn_measured_fraction_theta_full 0.987
_diffrn_measured_fraction_theta_max 0.987
_diffrn_measurement_device_type 'Bruker APEX-II CCD'
_diffrn_measurement_method '\w scans'
_diffrn_radiation_monochromator graphite
_diffrn_radiation_type MoK\a
_diffrn_radiation_wavelength 0.71073
_diffrn_reflns_av_R_equivalents 0.0604
_diffrn_reflns_av_unetI/netI 0.0340
_diffrn_reflns_Laue_measured_fraction_full 0.987
_diffrn_reflns_Laue_measured_fraction_max 0.987
_diffrn_reflns_limit_h_max 26
_diffrn_reflns_limit_h_min -26
_diffrn_reflns_limit_k_max 26
_diffrn_reflns_limit_k_min -26
_diffrn_reflns_limit_l_max 27
_diffrn_reflns_limit_l_min -27
_diffrn_reflns_number 126454
_diffrn_reflns_point_group_measured_fraction_full 0.987
_diffrn_reflns_point_group_measured_fraction_max 0.987
_diffrn_reflns_theta_full 24.999
_diffrn_reflns_theta_max 24.999
_diffrn_reflns_theta_min 0.946
_diffrn_standards_number 0
_exptl_absorpt_coefficient_mu 1.772
_exptl_absorpt_correction_T_max 0.3015
_exptl_absorpt_correction_T_min 0.1776
_exptl_absorpt_correction_type none
_exptl_absorpt_process_details SADABS
_exptl_crystal_colour colourless
_exptl_crystal_colour_primary colourless
_exptl_crystal_density_diffrn 1.475
_exptl_crystal_description prism
_exptl_crystal_F_000 5016
_exptl_crystal_size_max 0.1
_exptl_crystal_size_mid 0.07
_exptl_crystal_size_min 0.04
_refine_diff_density_max 3.056
_refine_diff_density_min -2.110
_refine_diff_density_rms 0.119
_refine_ls_extinction_method none
_refine_ls_goodness_of_fit_ref 1.075
_refine_ls_hydrogen_treatment constr
_refine_ls_matrix_type full
_refine_ls_number_parameters 1266
_refine_ls_number_reflns 19172
_refine_ls_number_restraints 128
_refine_ls_restrained_S_all 1.081
_refine_ls_R_factor_all 0.0404
_refine_ls_R_factor_gt 0.0391
_refine_ls_shift/su_max 0.006
_refine_ls_shift/su_mean 0.000
_refine_ls_structure_factor_coef Fsqd
_refine_ls_weighting_details 'w=1/[\s^2^(Fo^2^)+(0.0717P)^2^+10.7711P] where P=(Fo^2^+2Fc^2^)/3'
_refine_ls_weighting_scheme calc
_refine_ls_wR_factor_gt 0.1127
_refine_ls_wR_factor_ref 0.1138
_reflns_Friedel_coverage 0.000
_reflns_number_gt 18037
_reflns_number_total 19172
_reflns_threshold_expression 'I > 2\s(I)'
_cod_data_source_file d2dt02616c2.cif
_cod_data_source_block 1Er
_cod_database_code 7711777
_shelx_shelxl_version_number 2018/3
_shelx_space_group_comment
;
The symmetry employed for this shelxl refinement is uniquely defined
by the following loop, which should always be used as a source of
symmetry information in preference to the above space-group names.
They are only intended as comments.
;
_shelx_estimated_absorpt_t_max 0.932
_shelx_estimated_absorpt_t_min 0.843
_olex2_refinement_description
;
1. Fixed Uiso
 At 1.2 times of:
  All C(H) groups, All C(H,H) groups, All C(H,H,H,H) groups
 At 1.5 times of:
  All C(H,H,H) groups
2. Restrained distances
 C81A-C80 = C80-C81
 1.5 with sigma of 0.02
 C97A-C96 = C96-C97
 1.5 with sigma of 0.02
 C98A-C97A = C98-C97
 1.5 with sigma of 0.02
 C98A-C96
 2.5 with sigma of 0.02
 C102-C101
 1.5 with sigma of 0.02
 C101-C100
 1.5 with sigma of 0.02
 C1B-C100 = C100-C101
 1.5 with sigma of 0.01
 C102-C101 = C1B-C1A
 1.5 with sigma of 0.02
3. Uiso/Uaniso restraints and constraints
Uanis(C102) \\sim Ueq: with sigma of 0.01 and sigma for terminal atoms of 0.02
Uanis(C1B) \\sim Ueq, Uanis(C101) \\sim Ueq, Uanis(C102) \\sim Ueq, Uanis(C1A)
\\sim Ueq, Uanis(C100) \\sim Ueq: with sigma of 0.01 and sigma for terminal
atoms of 0.02
Uanis(C96) \\sim Ueq, Uanis(C97) \\sim Ueq, Uanis(C98A) \\sim Ueq, Uanis(C98)
\\sim Ueq, Uanis(C97A) \\sim Ueq: with sigma of 0.01 and sigma for terminal
atoms of 0.02
Uanis(C96) \\sim Ueq: with sigma of 0.01 and sigma for terminal atoms of 0.02
4. Rigid body (RIGU) restrains
 C80, C81, C82, C81A, C82A
 with sigma for 1-2 distances of 0.004 and sigma for 1-3 distances of 0.004
 C96, C97A, C97, C98A, C98
 with sigma for 1-2 distances of 0.004 and sigma for 1-3 distances of 0.004
 C102, C101, C100, C99
 with sigma for 1-2 distances of 0.004 and sigma for 1-3 distances of 0.004
 C100, C101, C1A, C1B, C102
 with sigma for 1-2 distances of 0.004 and sigma for 1-3 distances of 0.004
 C96, C95
 with sigma for 1-2 distances of 0.004 and sigma for 1-3 distances of 0.004
5. Others
 Sof(H80C)=Sof(H80D)=Sof(C81A)=Sof(H81C)=Sof(H81D)=Sof(C82A)=Sof(H82D)=
 Sof(H82E)=Sof(H82F)=1-FVAR(1)
 Sof(H80A)=Sof(H80B)=Sof(C81)=Sof(H81A)=Sof(H81B)=Sof(C82)=Sof(H82A)=Sof(H82B)=
 Sof(H82C)=FVAR(1)
 Sof(H95C)=Sof(H95D)=Sof(C97A)=Sof(H97C)=Sof(H97D)=Sof(C98A)=Sof(H98D)=
 Sof(H98E)=Sof(H98F)=Sof(C96A)=Sof(H96C)=Sof(H96D)=1-FVAR(2)
 Sof(H95A)=Sof(H95B)=Sof(C96)=Sof(H96A)=Sof(H96B)=Sof(C97)=Sof(H97A)=Sof(H97B)=
 Sof(C98)=Sof(H98A)=Sof(H98B)=Sof(H98C)=FVAR(2)
 Sof(H10C)=Sof(H10D)=Sof(C1A)=Sof(H1AA)=Sof(H1AB)=Sof(H1AC)=Sof(C1B)=Sof(H1BA)=
 Sof(H1BB)=1-FVAR(3)
 Sof(H10A)=Sof(H10B)=Sof(C101)=Sof(H10E)=Sof(H10F)=Sof(C102)=Sof(H10G)=
 Sof(H10H)=Sof(H10I)=FVAR(3)
6.a Secondary CH2 refined with riding coordinates:
 C75(H75A,H75B), C76(H76A,H76B), C77(H77A,H77B), C79(H79A,H79B), C80(H80A,
 H80B), C80(H80C,H80D), C81(H81A,H81B), C83(H83A,H83B), C84(H84A,H84B),
 C85(H85A,H85B), C87(H87A,H87B), C88(H88A,H88B), C89(H89A,H89B), C91(H91A,H91B),
  C92(H92A,H92B), C93(H93A,H93B), C95(H95A,H95B), C95(H95C,H95D), C96(H96A,
 H96B), C97(H97A,H97B), C99(H99A,H99B), C100(H10A,H10B), C100(H10C,H10D),
 C101(H10E,H10F), C103(H10J,H10K), C104(H10L,H10M), C105(H10N,H10O), C81A(H81C,
 H81D), C97A(H97C,H97D), C1B(H1BA,H1BB), C96A(H96C,H96D)
6.b Aromatic/amide H refined with riding coordinates:
 C3(H3), C4(H4), C5(H5), C8(H8), C9(H9), C12(H12), C13(H13), C14(H14),
 C17(H17), C18(H18), C21(H21), C22(H22), C23(H23), C26(H26), C27(H27), C30(H30),
  C31(H31), C32(H32), C35(H35), C36(H36), C39(H39), C40(H40), C41(H41),
 C44(H44), C45(H45), C48(H48), C49(H49), C50(H50), C53(H53), C54(H54), C57(H57),
  C58(H58), C59(H59), C62(H62), C63(H63), C66(H66), C67(H67), C68(H68),
 C71(H71), C72(H72)
6.c Idealised Me refined as rotating group:
 C78(H78A,H78B,H78C), C82(H82A,H82B,H82C), C86(H86A,H86B,H86C), C90(H90A,H90B,
 H90C), C94(H94A,H94B,H94C), C98(H98A,H98B,H98C), C102(H10G,H10H,H10I),
 C106(H10P,H10Q,H10R), C82A(H82D,H82E,H82F), C98A(H98D,H98E,H98F), C1A(H1AA,
 H1AB,H1AC)
;
_platon_squeeze_void_probe_radius 1.20
_olex2_submission_special_instructions 'No special instructions were received'

loop_
_space_group_symop_operation_xyz
'x, y, z'
'-x, y+1/2, -z+1/2'
'-x, -y, -z'
'x, -y-1/2, z-1/2'

loop_
_atom_site_label
_atom_site_type_symbol
_atom_site_fract_x
_atom_site_fract_y
_atom_site_fract_z
_atom_site_U_iso_or_equiv
_atom_site_adp_type
_atom_site_occupancy
_atom_site_site_symmetry_order
_atom_site_calc_flag
_atom_site_refinement_flags_posn
_atom_site_refinement_flags_adp
_atom_site_refinement_flags_occupancy
_atom_site_disorder_assembly
_atom_site_disorder_group
Er1 Er 1.02065(2) 0.64128(2) 0.72551(2) 0.03146(6) Uani 1 1 d . . . . .
Cl1 Cl 1.23303(5) 0.89929(5) 0.79562(7) 0.0638(3) Uani 1 1 d . . . . .
Cl2 Cl 1.18867(6) 0.38576(6) 0.65011(8) 0.0789(4) Uani 1 1 d . . . . .
Cl3 Cl 0.80532(5) 0.42620(5) 0.52994(5) 0.0570(3) Uani 1 1 d . . . . .
Cl4 Cl 0.97316(7) 0.86349(7) 0.93705(7) 0.0810(4) Uani 1 1 d . . . . .
O1 O 1.05940(11) 0.70962(11) 0.67249(11) 0.0379(5) Uani 1 1 d . . . . .
O2 O 1.09256(11) 0.57285(12) 0.77780(11) 0.0402(6) Uani 1 1 d . . . . .
O3 O 0.93701(12) 0.64540(10) 0.63909(12) 0.0369(6) Uani 1 1 d . . . . .
O4 O 0.99286(13) 0.63707(12) 0.81300(13) 0.0455(6) Uani 1 1 d . . . . .
N1 N 1.10661(12) 0.70648(14) 0.79497(14) 0.0368(6) Uani 1 1 d . . . . .
N2 N 1.06330(12) 0.57846(13) 0.65506(13) 0.0335(6) Uani 1 1 d . . . . .
N3 N 0.95777(12) 0.54614(13) 0.70643(13) 0.0351(6) Uani 1 1 d . . . . .
N4 N 0.97165(13) 0.73686(15) 0.74691(14) 0.0412(7) Uani 1 1 d . . . . .
C1 C 1.09607(16) 0.75358(16) 0.69889(17) 0.0370(8) Uani 1 1 d . . . . .
C2 C 1.12351(14) 0.75278(15) 0.76464(17) 0.0358(7) Uani 1 1 d . . . . .
C3 C 1.13009(16) 0.70326(18) 0.85547(18) 0.0426(8) Uani 1 1 d . . . . .
H3 H 1.117957 0.671192 0.876409 0.051 Uiso 1 1 calc R . . . .
C4 C 1.17282(17) 0.7458(2) 0.89063(19) 0.0496(10) Uani 1 1 d . . . . .
H4 H 1.188742 0.742270 0.934197 0.060 Uiso 1 1 calc R . . . .
C5 C 1.19076(16) 0.79226(18) 0.8605(2) 0.0484(10) Uani 1 1 d . . . . .
H5 H 1.219608 0.820778 0.883431 0.058 Uiso 1 1 calc R . . . .
C6 C 1.16669(15) 0.79778(17) 0.79607(19) 0.0425(9) Uani 1 1 d . . . . .
C7 C 1.18036(17) 0.84333(17) 0.7597(2) 0.0476(10) Uani 1 1 d . . . . .
C8 C 1.1532(2) 0.84543(18) 0.6979(2) 0.0504(10) Uani 1 1 d . . . . .
H8 H 1.163239 0.877153 0.675032 0.061 Uiso 1 1 calc R . . . .
C9 C 1.11049(18) 0.80174(17) 0.6665(2) 0.0451(9) Uani 1 1 d . . . . .
H9 H 1.091410 0.804917 0.623197 0.054 Uiso 1 1 calc R . . . .
C10 C 1.11416(14) 0.53007(16) 0.75042(18) 0.0373(8) Uani 1 1 d . . . . .
C11 C 1.10007(14) 0.53188(15) 0.68474(17) 0.0358(7) Uani 1 1 d . . . . .
C12 C 1.04994(16) 0.58266(17) 0.59454(17) 0.0398(8) Uani 1 1 d . . . . .
H12 H 1.025087 0.615079 0.574344 0.048 Uiso 1 1 calc R . . . .
C13 C 1.07064(18) 0.54155(18) 0.55837(19) 0.0463(9) Uani 1 1 d . . . . .
H13 H 1.060310 0.546631 0.514982 0.056 Uiso 1 1 calc R . . . .
C14 C 1.10596(19) 0.49405(18) 0.5868(2) 0.0503(10) Uani 1 1 d . . . . .
H14 H 1.119113 0.465261 0.562880 0.060 Uiso 1 1 calc R . . . .
C15 C 1.12271(16) 0.48797(16) 0.6514(2) 0.0430(8) Uani 1 1 d . . . . .
C16 C 1.16025(18) 0.44179(18) 0.6874(2) 0.0533(11) Uani 1 1 d . . . . .
C17 C 1.17335(18) 0.44014(18) 0.7499(2) 0.0537(11) Uani 1 1 d . . . . .
H17 H 1.198411 0.408899 0.772440 0.064 Uiso 1 1 calc R . . . .
C18 C 1.15067(17) 0.48348(17) 0.7815(2) 0.0464(9) Uani 1 1 d . . . . .
H18 H 1.160430 0.480987 0.825092 0.056 Uiso 1 1 calc R . . . .
C19 C 0.90539(14) 0.59785(15) 0.61408(16) 0.0334(7) Uani 1 1 d . . . . .
C20 C 0.91570(14) 0.54335(15) 0.64873(15) 0.0319(7) Uani 1 1 d . . . . .
C21 C 0.96723(16) 0.49833(18) 0.74149(18) 0.0442(9) Uani 1 1 d . . . . .
H21 H 0.995594 0.500610 0.781935 0.053 Uiso 1 1 calc R . . . .
C22 C 0.93694(18) 0.44401(19) 0.7214(2) 0.0510(10) Uani 1 1 d . . . . .
H22 H 0.944094 0.410707 0.748261 0.061 Uiso 1 1 calc R . . . .
C23 C 0.89706(18) 0.43968(18) 0.6626(2) 0.0468(9) Uani 1 1 d . . . . .
H23 H 0.877944 0.402718 0.647987 0.056 Uiso 1 1 calc R . . . .
C24 C 0.88442(15) 0.48966(16) 0.62416(17) 0.0369(7) Uani 1 1 d . . . . .
C25 C 0.84230(16) 0.49197(17) 0.56345(17) 0.0407(8) Uani 1 1 d . . . . .
C26 C 0.83072(16) 0.54381(18) 0.53118(17) 0.0423(8) Uani 1 1 d . . . . .
H26 H 0.800993 0.544399 0.491379 0.051 Uiso 1 1 calc R . . . .
C27 C 0.86201(16) 0.59657(17) 0.55571(17) 0.0394(8) Uani 1 1 d . . . . .
H27 H 0.853328 0.631988 0.531936 0.047 Uiso 1 1 calc R . . . .
C28 C 0.98541(16) 0.68728(19) 0.84174(18) 0.0454(9) Uani 1 1 d . . . . .
C29 C 0.97425(15) 0.74113(18) 0.80761(18) 0.0431(9) Uani 1 1 d . . . . .
C30 C 0.95913(17) 0.78565(19) 0.7121(2) 0.0482(9) Uani 1 1 d . . . . .
H30 H 0.956738 0.782586 0.669804 0.058 Uiso 1 1 calc R . . . .
C31 C 0.9493(2) 0.8416(2) 0.7354(2) 0.0564(11) Uani 1 1 d . . . . .
H31 H 0.939141 0.875229 0.709016 0.068 Uiso 1 1 calc R . . . .
C32 C 0.9546(2) 0.8466(2) 0.7967(2) 0.0590(12) Uani 1 1 d . . . . .
H32 H 0.949286 0.884349 0.813106 0.071 Uiso 1 1 calc R . . . .
C33 C 0.96771(17) 0.7971(2) 0.8355(2) 0.0496(10) Uani 1 1 d . . . . .
C34 C 0.97538(19) 0.7964(2) 0.8990(2) 0.0583(11) Uani 1 1 d . . . . .
C35 C 0.9848(2) 0.7451(2) 0.9326(2) 0.0613(12) Uani 1 1 d . . . . .
H35 H 0.988181 0.746272 0.975197 0.074 Uiso 1 1 calc R . . . .
C36 C 0.9896(2) 0.6894(2) 0.9039(2) 0.0563(11) Uani 1 1 d . . . . .
H36 H 0.995675 0.653874 0.927389 0.068 Uiso 1 1 calc R . . . .
Er2 Er 0.54170(2) 0.84974(2) 0.24938(2) 0.02704(6) Uani 1 1 d . . . . .
Cl5 Cl 0.32595(4) 0.69779(6) -0.01398(5) 0.0567(3) Uani 1 1 d . . . . .
Cl6 Cl 0.43090(5) 0.96078(6) 0.50193(5) 0.0623(3) Uani 1 1 d . . . . .
Cl7 Cl 0.73954(6) 1.09576(5) 0.40982(7) 0.0700(3) Uani 1 1 d . . . . .
Cl8 Cl 0.64824(7) 0.61853(5) 0.08005(7) 0.0750(4) Uani 1 1 d . . . . .
O5 O 0.45766(11) 0.87682(11) 0.16823(11) 0.0380(5) Uani 1 1 d . . . . .
O6 O 0.51765(10) 0.80990(10) 0.33195(10) 0.0315(5) Uani 1 1 d . . . . .
O7 O 0.57958(11) 0.93634(10) 0.22247(11) 0.0354(5) Uani 1 1 d . . . . .
O8 O 0.61360(10) 0.77585(10) 0.27434(10) 0.0330(5) Uani 1 1 d . . . . .
N5 N 0.47440(11) 0.76235(12) 0.19903(12) 0.0296(6) Uani 1 1 d . . . . .
N6 N 0.48888(12) 0.92345(12) 0.30043(14) 0.0333(6) Uani 1 1 d . . . . .
N7 N 0.62535(12) 0.89686(12) 0.33820(12) 0.0302(6) Uani 1 1 d . . . . .
N8 N 0.57532(12) 0.81374(13) 0.15781(13) 0.0334(6) Uani 1 1 d . . . . .
C37 C 0.42678(15) 0.83809(17) 0.12707(16) 0.0350(7) Uani 1 1 d . . . . .
C38 C 0.43466(14) 0.77604(16) 0.14159(14) 0.0313(7) Uani 1 1 d . . . . .
C39 C 0.48212(14) 0.70608(15) 0.21558(15) 0.0327(7) Uani 1 1 d . . . . .
H39 H 0.509355 0.696619 0.255267 0.039 Uiso 1 1 calc R . . . .
C40 C 0.45170(16) 0.65937(17) 0.17695(18) 0.0393(8) Uani 1 1 d . . . . .
H40 H 0.457670 0.619458 0.191074 0.047 Uiso 1 1 calc R . . . .
C41 C 0.41359(16) 0.67175(17) 0.11910(17) 0.0408(8) Uani 1 1 d . . . . .
H41 H 0.393862 0.640381 0.092384 0.049 Uiso 1 1 calc R . . . .
C42 C 0.40363(14) 0.73117(17) 0.09916(16) 0.0365(8) Uani 1 1 d . . . . .
C43 C 0.36438(15) 0.75081(19) 0.04058(16) 0.0419(9) Uani 1 1 d . . . . .
C44 C 0.35681(16) 0.8097(2) 0.02658(17) 0.0466(9) Uani 1 1 d . . . . .
H44 H 0.330235 0.821318 -0.012694 0.056 Uiso 1 1 calc R . . . .
C45 C 0.38722(17) 0.85349(18) 0.06865(18) 0.0439(9) Uani 1 1 d . . . . .
H45 H 0.380961 0.894187 0.057442 0.053 Uiso 1 1 calc R . . . .
C46 C 0.49724(15) 0.84241(15) 0.37027(16) 0.0313(7) Uani 1 1 d . . . . .
C47 C 0.48141(14) 0.90356(15) 0.35505(15) 0.0329(7) Uani 1 1 d . . . . .
C48 C 0.47443(16) 0.97818(17) 0.2835(2) 0.0438(9) Uani 1 1 d . . . . .
H48 H 0.479602 0.991573 0.245764 0.053 Uiso 1 1 calc R . . . .
C49 C 0.45109(18) 1.01895(18) 0.3193(2) 0.0539(11) Uani 1 1 d . . . . .
H49 H 0.440368 1.058408 0.305288 0.065 Uiso 1 1 calc R . . . .
C50 C 0.44448(17) 1.00008(19) 0.3742(2) 0.0524(11) Uani 1 1 d . . . . .
H50 H 0.429876 1.026880 0.398974 0.063 Uiso 1 1 calc R . . . .
C51 C 0.45927(15) 0.94091(16) 0.39430(18) 0.0389(8) Uani 1 1 d . . . . .
C52 C 0.45463(16) 0.91611(19) 0.45029(18) 0.0447(9) Uani 1 1 d . . . . .
C53 C 0.46916(17) 0.85792(18) 0.46469(18) 0.0425(9) Uani 1 1 d . . . . .
H53 H 0.465474 0.842195 0.502156 0.051 Uiso 1 1 calc R . . . .
C54 C 0.48957(15) 0.82082(17) 0.42475(16) 0.0375(7) Uani 1 1 d . . . . .
H54 H 0.498261 0.780228 0.435301 0.045 Uiso 1 1 calc R . . . .
C55 C 0.61451(15) 0.97301(15) 0.26321(17) 0.0343(7) Uani 1 1 d . . . . .
C56 C 0.64104(14) 0.95319(15) 0.32560(16) 0.0318(7) Uani 1 1 d . . . . .
C57 C 0.64890(15) 0.87555(17) 0.39455(16) 0.0361(7) Uani 1 1 d . . . . .
H57 H 0.637485 0.836589 0.402971 0.043 Uiso 1 1 calc R . . . .
C58 C 0.69029(17) 0.90806(19) 0.44289(18) 0.0455(9) Uani 1 1 d . . . . .
H58 H 0.707343 0.890759 0.482518 0.055 Uiso 1 1 calc R . . . .
C59 C 0.70539(17) 0.96498(18) 0.43161(18) 0.0454(9) Uani 1 1 d . . . . .
H59 H 0.732513 0.987699 0.463847 0.055 Uiso 1 1 calc R . . . .
C60 C 0.68094(16) 0.98993(16) 0.37251(18) 0.0391(8) Uani 1 1 d . . . . .
C61 C 0.69249(17) 1.04817(17) 0.3547(2) 0.0475(9) Uani 1 1 d . . . . .
C62 C 0.66665(18) 1.06788(17) 0.2963(2) 0.0507(10) Uani 1 1 d . . . . .
H62 H 0.674652 1.107404 0.286200 0.061 Uiso 1 1 calc R . . . .
C63 C 0.62816(18) 1.03121(17) 0.2500(2) 0.0452(9) Uani 1 1 d . . . . .
H63 H 0.611263 1.046248 0.209372 0.054 Uiso 1 1 calc R . . . .
C64 C 0.62324(14) 0.74047(15) 0.23301(16) 0.0329(7) Uani 1 1 d . . . . .
C65 C 0.60317(14) 0.75920(15) 0.16877(16) 0.0323(7) Uani 1 1 d . . . . .
C66 C 0.55647(16) 0.83376(18) 0.09991(16) 0.0400(8) Uani 1 1 d . . . . .
H66 H 0.537442 0.871770 0.092010 0.048 Uiso 1 1 calc R . . . .
C67 C 0.56382(19) 0.80033(19) 0.04966(17) 0.0474(9) Uani 1 1 d . . . . .
H67 H 0.550231 0.816035 0.009012 0.057 Uiso 1 1 calc R . . . .
C68 C 0.59054(19) 0.74550(19) 0.06030(19) 0.0480(10) Uani 1 1 d . . . . .
H68 H 0.595433 0.722796 0.026889 0.058 Uiso 1 1 calc R . . . .
C69 C 0.61099(16) 0.72230(17) 0.12073(17) 0.0393(8) Uani 1 1 d . . . . .
C70 C 0.63926(19) 0.66585(17) 0.1378(2) 0.0468(9) Uani 1 1 d . . . . .
C71 C 0.65860(19) 0.64817(16) 0.1977(2) 0.0460(10) Uani 1 1 d . . . . .
H71 H 0.677527 0.610293 0.207684 0.055 Uiso 1 1 calc R . . . .
C72 C 0.65124(16) 0.68480(17) 0.24559(19) 0.0418(8) Uani 1 1 d . . . . .
H72 H 0.665624 0.671185 0.287020 0.050 Uiso 1 1 calc R . . . .
N9 N 0.28812(12) 0.83449(16) 0.23536(13) 0.0379(7) Uani 1 1 d . . . . .
C75 C 0.25409(16) 0.85297(16) 0.28078(18) 0.0374(8) Uani 1 1 d . . . . .
H75A H 0.214616 0.872151 0.257135 0.045 Uiso 1 1 calc R . . . .
H75B H 0.243229 0.816478 0.299497 0.045 Uiso 1 1 calc R . . . .
C76 C 0.28759(16) 0.89465(18) 0.33273(18) 0.0439(8) Uani 1 1 d . . . . .
H76A H 0.296384 0.932939 0.315672 0.053 Uiso 1 1 calc R . . . .
H76B H 0.327502 0.876902 0.357348 0.053 Uiso 1 1 calc R . . . .
C77 C 0.24544(17) 0.90464(18) 0.37334(18) 0.0454(9) Uani 1 1 d . . . . .
H77A H 0.202874 0.913247 0.346429 0.054 Uiso 1 1 calc R . . . .
H77B H 0.243689 0.867477 0.396005 0.054 Uiso 1 1 calc R . . . .
C78 C 0.2662(2) 0.9549(3) 0.4196(2) 0.0733(15) Uani 1 1 d . . . . .
H78A H 0.275307 0.990195 0.398687 0.110 Uiso 1 1 calc GR . . . .
H78B H 0.303637 0.942814 0.452276 0.110 Uiso 1 1 calc GR . . . .
H78C H 0.233045 0.964043 0.437704 0.110 Uiso 1 1 calc GR . . . .
C79 C 0.31123(17) 0.88914(19) 0.2087(2) 0.0496(10) Uani 1 1 d . . . . .
H79A H 0.340104 0.911476 0.243005 0.059 Uiso 1 1 calc R . . . .
H79B H 0.335130 0.875468 0.181238 0.059 Uiso 1 1 calc R . . . .
C80 C 0.2605(2) 0.9314(2) 0.1724(2) 0.0613(12) Uani 1 1 d D U . . .
H80A H 0.225954 0.907536 0.145727 0.074 Uiso 0.478(12) 1 calc R . P A 1
H80B H 0.244263 0.953325 0.201949 0.074 Uiso 0.478(12) 1 calc R . P A 1
H80C H 0.231037 0.940206 0.195757 0.074 Uiso 0.522(12) 1 calc R . P A 2
H80D H 0.237267 0.913847 0.132152 0.074 Uiso 0.522(12) 1 calc R . P A 2
C81 C 0.2801(6) 0.9748(6) 0.1336(5) 0.055(3) Uani 0.478(12) 1 d D U P A 1
H81A H 0.244196 0.997337 0.107200 0.066 Uiso 0.478(12) 1 calc R . P A 1
H81B H 0.302038 0.955234 0.107255 0.066 Uiso 0.478(12) 1 calc R . P A 1
C82 C 0.3253(5) 1.0164(6) 0.1832(6) 0.079(4) Uani 0.478(12) 1 d . U P A 1
H82A H 0.332379 1.053231 0.163367 0.118 Uiso 0.478(12) 1 calc GR . P A 1
H82B H 0.364940 0.996001 0.201304 0.118 Uiso 0.478(12) 1 calc GR . P A 1
H82C H 0.306504 1.025795 0.215653 0.118 Uiso 0.478(12) 1 calc GR . P A 1
C83 C 0.24142(16) 0.79847(19) 0.18540(17) 0.0440(9) Uani 1 1 d . . . . .
H83A H 0.202656 0.821891 0.170335 0.053 Uiso 1 1 calc R . . . .
H83B H 0.231370 0.761849 0.204496 0.053 Uiso 1 1 calc R . . . .
C84 C 0.26217(19) 0.7807(3) 0.1298(2) 0.0605(12) Uani 1 1 d . . . . .
H84A H 0.298523 0.753900 0.143445 0.073 Uiso 1 1 calc R . . . .
H84B H 0.274928 0.816601 0.111614 0.073 Uiso 1 1 calc R . . . .
C85 C 0.20958(19) 0.7492(2) 0.08073(18) 0.0522(10) Uani 1 1 d . . . . .
H85A H 0.225854 0.735054 0.047436 0.063 Uiso 1 1 calc R . . . .
H85B H 0.196635 0.713889 0.099683 0.063 Uiso 1 1 calc R . . . .
C86 C 0.1523(2) 0.7880(2) 0.0521(2) 0.0558(10) Uani 1 1 d . . . . .
H86A H 0.123380 0.766742 0.017646 0.084 Uiso 1 1 calc GR . . . .
H86B H 0.165130 0.825150 0.037069 0.084 Uiso 1 1 calc GR . . . .
H86C H 0.131757 0.796959 0.083327 0.084 Uiso 1 1 calc GR . . . .
C87 C 0.34558(15) 0.79760(17) 0.26663(18) 0.0408(8) Uani 1 1 d . . . . .
H87A H 0.377923 0.824673 0.291829 0.049 Uiso 1 1 calc R . . . .
H87B H 0.361457 0.780804 0.234117 0.049 Uiso 1 1 calc R . . . .
C88 C 0.33761(16) 0.74663(17) 0.30793(18) 0.0408(8) Uani 1 1 d . . . . .
H88A H 0.332411 0.762803 0.346520 0.049 Uiso 1 1 calc R . . . .
H88B H 0.299936 0.723519 0.286609 0.049 Uiso 1 1 calc R . . . .
C89 C 0.39442(16) 0.70628(16) 0.32305(17) 0.0399(8) Uani 1 1 d . . . . .
H89A H 0.432284 0.731184 0.332982 0.048 Uiso 1 1 calc R . . . .
H89B H 0.393003 0.682380 0.286131 0.048 Uiso 1 1 calc R . . . .
C90 C 0.3989(2) 0.6643(2) 0.3771(2) 0.0543(10) Uani 1 1 d . . . . .
H90A H 0.361012 0.640370 0.368230 0.081 Uiso 1 1 calc GR . . . .
H90B H 0.403768 0.687616 0.414647 0.081 Uiso 1 1 calc GR . . . .
H90C H 0.434894 0.638097 0.383051 0.081 Uiso 1 1 calc GR . . . .
N10 N 0.78454(14) 0.8675(2) 0.24507(19) 0.0590(10) Uani 1 1 d . . . . .
C91 C 0.7264(2) 0.8989(3) 0.2030(3) 0.0777(17) Uani 1 1 d . . . . .
H91A H 0.694846 0.868070 0.184987 0.093 Uiso 1 1 calc R . . . .
H91B H 0.709309 0.924559 0.229277 0.093 Uiso 1 1 calc R . . . .
C92 C 0.73423(19) 0.9361(2) 0.1513(2) 0.0532(10) Uani 1 1 d . . . . .
H92A H 0.751964 0.911611 0.124670 0.064 Uiso 1 1 calc R . . . .
H92B H 0.763367 0.969085 0.168305 0.064 Uiso 1 1 calc R . . . .
C93 C 0.6720(2) 0.9610(3) 0.1135(3) 0.092(2) Uani 1 1 d . . . . .
H93A H 0.643983 0.927408 0.095759 0.110 Uiso 1 1 calc R . . . .
H93B H 0.653555 0.982793 0.141523 0.110 Uiso 1 1 calc R . . . .
C94 C 0.6740(2) 1.0018(3) 0.0622(3) 0.0784(15) Uani 1 1 d . . . . .
H94A H 0.691869 0.980719 0.033903 0.118 Uiso 1 1 calc GR . . . .
H94B H 0.699721 1.036417 0.079329 0.118 Uiso 1 1 calc GR . . . .
H94C H 0.631806 1.014816 0.039878 0.118 Uiso 1 1 calc GR . . . .
C95 C 0.81307(19) 0.8269(3) 0.2084(3) 0.0677(13) Uani 1 1 d . U . . .
H95A H 0.844466 0.802217 0.238181 0.081 Uiso 0.486(13) 1 calc R . P B 1
H95B H 0.835748 0.852163 0.186781 0.081 Uiso 0.486(13) 1 calc R . P B 1
H95C H 0.855356 0.815244 0.233742 0.081 Uiso 0.514(13) 1 calc R . P B 2
H95D H 0.816508 0.847990 0.171379 0.081 Uiso 0.514(13) 1 calc R . P B 2
C96 C 0.7713(5) 0.7849(5) 0.1603(6) 0.062(3) Uani 0.486(13) 1 d D U P B 1
H96A H 0.734881 0.807115 0.134560 0.074 Uiso 0.486(13) 1 calc R . P B 1
H96B H 0.755991 0.752787 0.181724 0.074 Uiso 0.486(13) 1 calc R . P B 1
C97 C 0.8070(5) 0.7568(6) 0.1180(6) 0.066(3) Uani 0.486(13) 1 d D U P B 1
H97A H 0.816529 0.787995 0.091570 0.080 Uiso 0.486(13) 1 calc R . P B 1
H97B H 0.846785 0.739739 0.143849 0.080 Uiso 0.486(13) 1 calc R . P B 1
C98 C 0.7687(6) 0.7091(7) 0.0783(6) 0.091(5) Uani 0.486(13) 1 d D U P B 1
H98A H 0.738018 0.727211 0.042793 0.136 Uiso 0.486(13) 1 calc GR . P B 1
H98B H 0.747283 0.686171 0.102330 0.136 Uiso 0.486(13) 1 calc GR . P B 1
H98C H 0.795799 0.682633 0.063778 0.136 Uiso 0.486(13) 1 calc GR . P B 1
C99 C 0.8340(2) 0.9126(2) 0.2755(2) 0.0559(11) Uani 1 1 d . U . . .
H99A H 0.872437 0.891196 0.297949 0.067 Uiso 1 1 calc R . . . .
H99B H 0.843174 0.936797 0.243017 0.067 Uiso 1 1 calc R . . . .
C100 C 0.8168(3) 0.9538(2) 0.3199(3) 0.0826(16) Uani 1 1 d D U . . .
H10A H 0.775799 0.971962 0.299418 0.099 Uiso 0.599(12) 1 calc R . P C 1
H10B H 0.813404 0.930795 0.355852 0.099 Uiso 0.599(12) 1 calc R . P C 1
H10C H 0.803084 0.930189 0.350152 0.099 Uiso 0.401(12) 1 calc R . P C 2
H10D H 0.781842 0.979528 0.297092 0.099 Uiso 0.401(12) 1 calc R . P C 2
C101 C 0.8639(7) 1.0010(6) 0.3411(9) 0.123(6) Uani 0.599(12) 1 d D U P C 1
H10E H 0.847844 1.033738 0.361053 0.147 Uiso 0.599(12) 1 calc R . P C 1
H10F H 0.876501 1.017250 0.306313 0.147 Uiso 0.599(12) 1 calc R . P C 1
C102 C 0.9167(5) 0.9703(6) 0.3862(6) 0.109(4) Uani 0.599(12) 1 d D U P C 1
H10G H 0.900611 0.940358 0.408665 0.163 Uiso 0.599(12) 1 calc GR . P C 1
H10H H 0.941582 0.999403 0.415399 0.163 Uiso 0.599(12) 1 calc GR . P C 1
H10I H 0.942597 0.950972 0.364236 0.163 Uiso 0.599(12) 1 calc GR . P C 1
C103 C 0.7631(2) 0.8331(3) 0.2924(3) 0.0713(15) Uani 1 1 d . . . . .
H10J H 0.732106 0.803321 0.270100 0.086 Uiso 1 1 calc R . . . .
H10K H 0.741625 0.861033 0.312601 0.086 Uiso 1 1 calc R . . . .
C104 C 0.81316(19) 0.8009(2) 0.3425(2) 0.0625(12) Uani 1 1 d . . . . .
H10L H 0.845733 0.829450 0.364390 0.075 Uiso 1 1 calc R . . . .
H10M H 0.832752 0.769948 0.323667 0.075 Uiso 1 1 calc R . . . .
C105 C 0.7839(2) 0.7724(2) 0.3879(3) 0.0701(14) Uani 1 1 d . . . . .
H10N H 0.760909 0.803313 0.403057 0.084 Uiso 1 1 calc R . . . .
H10O H 0.753503 0.742154 0.365851 0.084 Uiso 1 1 calc R . . . .
C106 C 0.8305(3) 0.7433(2) 0.4430(3) 0.0709(13) Uani 1 1 d . . . . .
H10P H 0.855482 0.714544 0.428506 0.106 Uiso 1 1 calc GR . . . .
H10Q H 0.808254 0.722819 0.467967 0.106 Uiso 1 1 calc GR . . . .
H10R H 0.857703 0.773743 0.468051 0.106 Uiso 1 1 calc GR . . . .
C81A C 0.2962(5) 0.9908(5) 0.1628(6) 0.059(3) Uani 0.522(12) 1 d D U P A 2
H81C H 0.264863 1.021708 0.144303 0.071 Uiso 0.522(12) 1 calc R . P A 2
H81D H 0.321549 1.005446 0.203708 0.071 Uiso 0.522(12) 1 calc R . P A 2
C82A C 0.3367(4) 0.9835(4) 0.1236(5) 0.067(3) Uani 0.522(12) 1 d . U P A 2
H82D H 0.312109 0.969537 0.082739 0.101 Uiso 0.522(12) 1 calc GR . P A 2
H82E H 0.369195 0.954350 0.142396 0.101 Uiso 0.522(12) 1 calc GR . P A 2
H82F H 0.355977 1.021685 0.119653 0.101 Uiso 0.522(12) 1 calc GR . P A 2
C97A C 0.7941(5) 0.7307(5) 0.1470(6) 0.076(4) Uani 0.514(13) 1 d D U P B 2
H97C H 0.839150 0.723403 0.165708 0.091 Uiso 0.514(13) 1 calc R . P B 2
H97D H 0.772420 0.691926 0.141050 0.091 Uiso 0.514(13) 1 calc R . P B 2
C98A C 0.7829(12) 0.7608(9) 0.0872(8) 0.141(8) Uani 0.514(13) 1 d D U P B 2
H98D H 0.790820 0.803391 0.094034 0.212 Uiso 0.514(13) 1 calc GR . P B 2
H98E H 0.739700 0.754523 0.062217 0.212 Uiso 0.514(13) 1 calc GR . P B 2
H98F H 0.810788 0.744384 0.065679 0.212 Uiso 0.514(13) 1 calc GR . P B 2
C1A C 0.8916(9) 1.0243(8) 0.4172(7) 0.101(6) Uani 0.401(12) 1 d D U P C 2
H1AA H 0.856313 1.047087 0.421762 0.152 Uiso 0.401(12) 1 calc GR . P C 2
H1AB H 0.926301 1.051326 0.419517 0.152 Uiso 0.401(12) 1 calc GR . P C 2
H1AC H 0.904497 0.994864 0.450368 0.152 Uiso 0.401(12) 1 calc GR . P C 2
C1B C 0.8723(8) 0.9921(7) 0.3536(7) 0.075(4) Uani 0.401(12) 1 d D U P C 2
H1BA H 0.872421 1.024029 0.323809 0.090 Uiso 0.401(12) 1 calc R . P C 2
H1BB H 0.908589 0.966824 0.355126 0.090 Uiso 0.401(12) 1 calc R . P C 2
C96A C 0.7708(7) 0.7688(9) 0.1879(7) 0.104(6) Uani 0.514(13) 1 d . . P B 2
H96C H 0.770612 0.745981 0.225032 0.124 Uiso 0.514(13) 1 calc R . P B 2
H96D H 0.727553 0.780875 0.166194 0.124 Uiso 0.514(13) 1 calc R . P B 2

loop_
_atom_site_aniso_label
_atom_site_aniso_U_11
_atom_site_aniso_U_22
_atom_site_aniso_U_33
_atom_site_aniso_U_23
_atom_site_aniso_U_13
_atom_site_aniso_U_12
Er1 0.02812(9) 0.03566(10) 0.03339(10) -0.00358(6) 0.01352(7) -0.00077(5)
Cl1 0.0473(5) 0.0442(6) 0.1046(9) -0.0215(6) 0.0299(5) -0.0109(4)
Cl2 0.0675(7) 0.0512(7) 0.1178(11) -0.0201(7) 0.0277(7) 0.0194(5)
Cl3 0.0631(6) 0.0501(6) 0.0591(6) -0.0188(5) 0.0207(5) -0.0149(5)
Cl4 0.0864(9) 0.0817(9) 0.0717(8) -0.0398(7) 0.0194(7) 0.0057(7)
O1 0.0403(12) 0.0358(13) 0.0415(14) -0.0008(11) 0.0182(10) -0.0040(10)
O2 0.0374(12) 0.0445(15) 0.0383(13) -0.0012(11) 0.0107(10) -0.0009(10)
O3 0.0374(13) 0.0336(14) 0.0389(14) -0.0011(10) 0.0103(11) 0.0006(9)
O4 0.0475(15) 0.0506(16) 0.0461(16) -0.0072(12) 0.0259(12) -0.0067(11)
N1 0.0309(13) 0.0433(17) 0.0393(16) -0.0066(13) 0.0154(12) 0.0052(12)
N2 0.0325(13) 0.0315(15) 0.0416(16) 0.0001(12) 0.0189(12) -0.0030(11)
N3 0.0289(13) 0.0423(17) 0.0373(16) 0.0028(13) 0.0148(11) 0.0000(11)
N4 0.0296(13) 0.053(2) 0.0417(17) -0.0094(14) 0.0123(12) 0.0012(13)
C1 0.0348(16) 0.0365(19) 0.045(2) -0.0026(15) 0.0206(15) 0.0038(14)
C2 0.0281(15) 0.0336(18) 0.051(2) -0.0038(15) 0.0199(14) 0.0027(13)
C3 0.0343(17) 0.050(2) 0.046(2) -0.0056(17) 0.0159(15) 0.0025(15)
C4 0.0392(19) 0.064(3) 0.043(2) -0.0149(19) 0.0078(16) 0.0063(17)
C5 0.0335(17) 0.047(2) 0.063(3) -0.0191(19) 0.0124(17) 0.0017(15)
C6 0.0302(16) 0.042(2) 0.057(2) -0.0139(17) 0.0155(15) 0.0069(14)
C7 0.0363(18) 0.0317(19) 0.082(3) -0.0155(19) 0.0285(19) -0.0052(14)
C8 0.052(2) 0.034(2) 0.073(3) -0.0005(19) 0.032(2) -0.0015(16)
C9 0.047(2) 0.036(2) 0.056(2) 0.0017(17) 0.0226(17) 0.0001(15)
C10 0.0271(15) 0.0355(19) 0.049(2) -0.0008(15) 0.0108(14) -0.0055(13)
C11 0.0284(15) 0.0305(18) 0.052(2) -0.0013(15) 0.0176(14) -0.0046(13)
C12 0.0431(18) 0.0373(19) 0.046(2) 0.0011(15) 0.0232(16) -0.0021(14)
C13 0.055(2) 0.048(2) 0.045(2) -0.0056(17) 0.0277(17) -0.0029(17)
C14 0.054(2) 0.042(2) 0.067(3) -0.0113(19) 0.037(2) -0.0017(17)
C15 0.0366(17) 0.0344(19) 0.063(3) -0.0034(17) 0.0234(16) -0.0020(14)
C16 0.0407(19) 0.033(2) 0.088(3) -0.006(2) 0.022(2) 0.0063(15)
C17 0.0399(19) 0.033(2) 0.081(3) 0.007(2) 0.0082(19) 0.0024(15)
C18 0.0384(18) 0.039(2) 0.057(2) 0.0075(18) 0.0071(16) -0.0045(15)
C19 0.0311(15) 0.0354(18) 0.0381(18) -0.0046(14) 0.0172(13) 0.0002(13)
C20 0.0271(14) 0.0374(18) 0.0363(17) -0.0029(14) 0.0170(13) 0.0006(12)
C21 0.0353(17) 0.054(2) 0.045(2) 0.0130(18) 0.0153(15) -0.0026(16)
C22 0.046(2) 0.047(2) 0.062(3) 0.0173(19) 0.0207(19) -0.0005(17)
C23 0.0433(19) 0.039(2) 0.064(3) 0.0009(18) 0.0249(18) -0.0067(15)
C24 0.0345(16) 0.0390(19) 0.044(2) -0.0029(15) 0.0223(14) -0.0024(14)
C25 0.0414(18) 0.040(2) 0.045(2) -0.0125(16) 0.0200(15) -0.0089(15)
C26 0.0406(18) 0.054(2) 0.0337(18) -0.0067(16) 0.0126(14) -0.0024(16)
C27 0.0407(17) 0.041(2) 0.0372(19) 0.0018(15) 0.0126(14) 0.0013(14)
C28 0.0346(17) 0.062(3) 0.047(2) -0.0145(19) 0.0240(16) -0.0087(16)
C29 0.0284(16) 0.055(2) 0.048(2) -0.0127(18) 0.0154(14) -0.0029(15)
C30 0.0375(18) 0.053(2) 0.052(2) -0.0045(19) 0.0114(16) 0.0077(16)
C31 0.053(2) 0.051(3) 0.063(3) -0.008(2) 0.014(2) 0.0119(19)
C32 0.046(2) 0.053(3) 0.077(3) -0.017(2) 0.018(2) 0.0071(18)
C33 0.0363(18) 0.059(3) 0.056(2) -0.020(2) 0.0173(17) -0.0027(17)
C34 0.048(2) 0.066(3) 0.061(3) -0.027(2) 0.0181(19) -0.002(2)
C35 0.055(2) 0.083(4) 0.050(2) -0.027(2) 0.0217(19) -0.008(2)
C36 0.053(2) 0.073(3) 0.049(2) -0.012(2) 0.0258(19) -0.009(2)
Er2 0.02936(9) 0.02792(10) 0.02596(9) 0.00089(5) 0.01155(7) -0.00067(5)
Cl5 0.0389(4) 0.0870(8) 0.0416(5) -0.0258(5) 0.0084(4) -0.0040(5)
Cl6 0.0507(5) 0.0788(8) 0.0700(7) -0.0422(6) 0.0371(5) -0.0193(5)
Cl7 0.0675(7) 0.0501(6) 0.0922(9) -0.0259(6) 0.0241(6) -0.0226(5)
Cl8 0.1181(10) 0.0461(6) 0.0919(9) -0.0248(6) 0.0785(8) -0.0159(6)
O5 0.0351(12) 0.0386(14) 0.0352(13) 0.0060(11) 0.0029(10) 0.0016(10)
O6 0.0411(12) 0.0286(12) 0.0298(11) -0.0024(9) 0.0182(9) -0.0023(9)
O7 0.0412(12) 0.0328(13) 0.0350(13) 0.0082(10) 0.0160(10) -0.0024(10)
O8 0.0346(11) 0.0359(13) 0.0300(12) 0.0013(10) 0.0119(9) 0.0068(9)
N5 0.0286(12) 0.0347(15) 0.0296(14) -0.0027(11) 0.0152(10) -0.0016(10)
N6 0.0300(13) 0.0297(15) 0.0424(16) -0.0037(12) 0.0142(11) -0.0023(11)
N7 0.0303(12) 0.0304(14) 0.0328(14) -0.0022(11) 0.0137(11) -0.0019(10)
N8 0.0358(14) 0.0363(16) 0.0323(15) 0.0014(12) 0.0167(11) -0.0046(11)
C37 0.0290(15) 0.047(2) 0.0288(17) 0.0031(15) 0.0090(13) -0.0011(14)
C38 0.0282(14) 0.0436(19) 0.0257(15) -0.0027(13) 0.0137(12) -0.0017(13)
C39 0.0308(15) 0.0384(19) 0.0336(17) -0.0011(14) 0.0170(13) -0.0006(13)
C40 0.0372(17) 0.0347(19) 0.051(2) -0.0074(16) 0.0210(16) -0.0032(14)
C41 0.0360(17) 0.047(2) 0.044(2) -0.0164(17) 0.0190(15) -0.0048(15)
C42 0.0295(15) 0.050(2) 0.0353(18) -0.0095(15) 0.0182(13) -0.0035(14)
C43 0.0293(15) 0.069(3) 0.0279(17) -0.0133(17) 0.0102(13) -0.0048(16)
C44 0.0359(17) 0.075(3) 0.0293(18) 0.0024(18) 0.0098(14) -0.0011(17)
C45 0.0391(19) 0.055(2) 0.037(2) 0.0091(16) 0.0108(16) 0.0002(15)
C46 0.0280(15) 0.0349(18) 0.0314(17) -0.0040(14) 0.0096(13) -0.0067(12)
C47 0.0270(14) 0.0379(19) 0.0361(17) -0.0108(14) 0.0131(13) -0.0088(13)
C48 0.0380(18) 0.036(2) 0.063(2) 0.0051(17) 0.0245(17) 0.0022(14)
C49 0.045(2) 0.035(2) 0.090(3) -0.005(2) 0.033(2) 0.0020(16)
C50 0.0360(18) 0.045(2) 0.083(3) -0.022(2) 0.0294(19) -0.0061(16)
C51 0.0294(15) 0.037(2) 0.053(2) -0.0167(16) 0.0168(14) -0.0084(13)
C52 0.0325(16) 0.062(3) 0.046(2) -0.0253(18) 0.0214(15) -0.0128(16)
C53 0.0380(18) 0.061(3) 0.0324(19) -0.0095(16) 0.0163(15) -0.0119(15)
C54 0.0375(17) 0.045(2) 0.0324(18) -0.0034(15) 0.0142(14) -0.0073(14)
C55 0.0349(16) 0.0316(18) 0.0429(19) 0.0016(14) 0.0217(14) -0.0016(13)
C56 0.0299(15) 0.0304(17) 0.0409(18) -0.0045(14) 0.0193(13) -0.0021(12)
C57 0.0370(17) 0.0399(19) 0.0336(18) 0.0006(15) 0.0142(14) -0.0026(14)
C58 0.0449(19) 0.058(3) 0.0353(19) -0.0037(17) 0.0147(15) -0.0050(17)
C59 0.0446(19) 0.053(2) 0.042(2) -0.0150(17) 0.0175(16) -0.0104(17)
C60 0.0365(17) 0.0366(19) 0.051(2) -0.0108(16) 0.0233(15) -0.0035(14)
C61 0.0433(19) 0.035(2) 0.071(3) -0.0139(19) 0.0264(19) -0.0089(15)
C62 0.048(2) 0.030(2) 0.080(3) 0.0009(19) 0.029(2) -0.0052(15)
C63 0.046(2) 0.037(2) 0.057(2) 0.0085(17) 0.0224(17) -0.0004(15)
C64 0.0285(15) 0.0349(18) 0.0393(18) -0.0006(14) 0.0162(13) -0.0011(13)
C65 0.0313(15) 0.0350(18) 0.0373(18) -0.0022(14) 0.0203(13) -0.0070(13)
C66 0.0414(18) 0.048(2) 0.0352(19) 0.0046(16) 0.0182(15) -0.0067(16)
C67 0.056(2) 0.060(3) 0.0319(19) -0.0017(17) 0.0221(16) -0.0136(19)
C68 0.056(2) 0.053(2) 0.046(2) -0.0143(18) 0.0317(18) -0.0201(18)
C69 0.0409(17) 0.042(2) 0.045(2) -0.0105(16) 0.0278(15) -0.0160(15)
C70 0.056(2) 0.036(2) 0.064(3) -0.0157(18) 0.043(2) -0.0131(17)
C71 0.048(2) 0.033(2) 0.068(3) -0.0017(17) 0.036(2) 0.0003(14)
C72 0.0392(18) 0.039(2) 0.051(2) 0.0042(16) 0.0193(16) 0.0018(15)
N9 0.0283(13) 0.0486(18) 0.0413(17) 0.0037(13) 0.0171(12) -0.0015(12)
C75 0.0300(16) 0.044(2) 0.043(2) -0.0024(15) 0.0180(15) -0.0020(13)
C76 0.0378(18) 0.043(2) 0.048(2) -0.0010(17) 0.0093(15) -0.0030(15)
C77 0.0411(18) 0.049(2) 0.041(2) -0.0021(17) 0.0056(15) 0.0041(16)
C78 0.060(3) 0.087(4) 0.059(3) -0.030(3) -0.005(2) 0.007(2)
C79 0.0377(18) 0.056(3) 0.062(3) 0.019(2) 0.0256(17) 0.0068(17)
C80 0.051(2) 0.069(3) 0.074(3) 0.028(2) 0.035(2) 0.019(2)
C81 0.050(6) 0.073(7) 0.040(6) 0.016(5) 0.010(5) 0.002(5)
C82 0.054(6) 0.070(8) 0.091(9) 0.032(6) -0.010(6) -0.014(5)
C83 0.0319(16) 0.063(3) 0.041(2) -0.0057(18) 0.0162(14) -0.0006(16)
C84 0.047(2) 0.095(4) 0.047(2) -0.009(2) 0.0254(18) 0.006(2)
C85 0.054(2) 0.067(3) 0.041(2) -0.0057(19) 0.0224(17) 0.0119(19)
C86 0.060(2) 0.059(3) 0.046(2) 0.009(2) 0.0129(19) 0.006(2)
C87 0.0304(16) 0.048(2) 0.046(2) 0.0024(17) 0.0150(14) -0.0005(14)
C88 0.0356(17) 0.043(2) 0.048(2) 0.0009(16) 0.0196(15) -0.0028(15)
C89 0.0384(17) 0.039(2) 0.044(2) -0.0054(16) 0.0161(15) -0.0027(14)
C90 0.053(2) 0.062(3) 0.052(2) 0.011(2) 0.0227(19) 0.006(2)
N10 0.0335(18) 0.074(3) 0.080(3) 0.015(2) 0.0324(18) 0.0067(15)
C91 0.041(2) 0.115(5) 0.089(4) 0.045(3) 0.037(2) 0.023(3)
C92 0.044(2) 0.060(3) 0.064(3) -0.002(2) 0.0276(19) -0.0035(18)
C93 0.053(3) 0.149(6) 0.082(4) 0.053(4) 0.035(3) 0.024(3)
C94 0.064(3) 0.093(4) 0.080(4) 0.018(3) 0.026(3) -0.001(3)
C95 0.0329(19) 0.081(3) 0.091(4) -0.013(3) 0.022(2) -0.002(2)
C96 0.061(5) 0.064(6) 0.061(6) 0.013(4) 0.020(4) -0.015(4)
C97 0.047(5) 0.076(7) 0.066(6) -0.005(5) 0.002(4) -0.015(4)
C98 0.081(7) 0.111(10) 0.089(8) -0.032(7) 0.038(6) -0.044(7)
C99 0.049(2) 0.061(3) 0.070(3) 0.011(2) 0.035(2) 0.0095(19)
C100 0.113(4) 0.062(3) 0.100(4) 0.011(3) 0.074(3) 0.014(3)
C101 0.161(8) 0.078(8) 0.133(10) -0.016(7) 0.050(7) 0.002(6)
C102 0.092(6) 0.108(8) 0.122(9) -0.067(7) 0.026(6) -0.024(6)
C103 0.036(2) 0.083(3) 0.106(4) 0.035(3) 0.036(2) 0.009(2)
C104 0.040(2) 0.061(3) 0.091(4) 0.016(3) 0.027(2) 0.0060(19)
C105 0.052(2) 0.066(3) 0.097(4) 0.026(3) 0.030(2) 0.008(2)
C106 0.077(3) 0.062(3) 0.082(4) 0.006(3) 0.036(3) 0.014(2)
C81A 0.042(6) 0.063(7) 0.072(8) 0.027(7) 0.017(6) 0.020(5)
C82A 0.061(5) 0.054(6) 0.093(7) 0.023(5) 0.033(5) 0.007(4)
C97A 0.058(5) 0.068(6) 0.091(7) 0.012(5) 0.006(5) -0.016(4)
C98A 0.216(18) 0.124(13) 0.101(11) 0.009(9) 0.076(11) -0.006(13)
C1A 0.140(13) 0.093(11) 0.084(9) -0.016(7) 0.053(8) 0.018(9)
C1B 0.136(9) 0.035(6) 0.066(7) 0.012(5) 0.049(6) 0.018(5)
C96A 0.091(9) 0.156(15) 0.064(8) -0.010(9) 0.024(7) -0.078(10)

loop_
_atom_type_symbol
_atom_type_description
_atom_type_scat_dispersion_real
_atom_type_scat_dispersion_imag
_atom_type_scat_source
C C 0.0033 0.0016 'International Tables Vol C Tables 4.2.6.8 and 6.1.1.4'
H H 0.0000 0.0000 'International Tables Vol C Tables 4.2.6.8 and 6.1.1.4'
Cl Cl 0.1484 0.1585 'International Tables Vol C Tables 4.2.6.8 and 6.1.1.4'
Er Er -0.2586 4.9576 'International Tables Vol C Tables 4.2.6.8 and 6.1.1.4'
N N 0.0061 0.0033 'International Tables Vol C Tables 4.2.6.8 and 6.1.1.4'
O O 0.0106 0.0060 'International Tables Vol C Tables 4.2.6.8 and 6.1.1.4'

loop_
_geom_angle_atom_site_label_1
_geom_angle_atom_site_label_2
_geom_angle_atom_site_label_3
_geom_angle
_geom_angle_site_symmetry_1
_geom_angle_site_symmetry_3
_geom_angle_publ_flag
O1 Er1 O2 113.67(9) . . ?
O1 Er1 N1 66.43(9) . . ?
O1 Er1 N2 76.23(9) . . ?
O1 Er1 N3 139.71(9) . . ?
O1 Er1 N4 77.86(10) . . ?
O2 Er1 N1 77.26(9) . . ?
O2 Er1 N2 66.94(9) . . ?
O2 Er1 N3 78.06(9) . . ?
O2 Er1 N4 138.86(9) . . ?
O3 Er1 O1 82.37(9) . . ?
O3 Er1 O2 138.32(9) . . ?
O3 Er1 N1 141.65(9) . . ?
O3 Er1 N2 81.47(9) . . ?
O3 Er1 N3 67.13(9) . . ?
O3 Er1 N4 80.51(9) . . ?
O4 Er1 O1 138.14(9) . . ?
O4 Er1 O2 81.80(10) . . ?
O4 Er1 O3 112.46(10) . . ?
O4 Er1 N1 80.91(10) . . ?
O4 Er1 N2 142.40(10) . . ?
O4 Er1 N3 79.90(9) . . ?
O4 Er1 N4 67.21(10) . . ?
N2 Er1 N1 110.31(9) . . ?
N3 Er1 N1 150.56(10) . . ?
N3 Er1 N2 73.81(9) . . ?
N3 Er1 N4 119.73(9) . . ?
N4 Er1 N1 71.85(9) . . ?
N4 Er1 N2 150.08(10) . . ?
C1 O1 Er1 123.7(2) . . ?
C10 O2 Er1 123.4(2) . . ?
C19 O3 Er1 122.6(2) . . ?
C28 O4 Er1 120.2(2) . . ?
C2 N1 Er1 113.6(2) . . ?
C3 N1 Er1 127.0(3) . . ?
C3 N1 C2 118.9(3) . . ?
C11 N2 Er1 113.7(2) . . ?
C12 N2 Er1 127.5(2) . . ?
C12 N2 C11 118.5(3) . . ?
C20 N3 Er1 113.1(2) . . ?
C21 N3 Er1 127.4(2) . . ?
C21 N3 C20 118.8(3) . . ?
C29 N4 Er1 111.5(2) . . ?
C30 N4 Er1 127.7(3) . . ?
C30 N4 C29 118.6(3) . . ?
O1 C1 C2 118.7(3) . . ?
O1 C1 C9 123.8(3) . . ?
C9 C1 C2 117.5(3) . . ?
N1 C2 C1 115.9(3) . . ?
N1 C2 C6 122.5(3) . . ?
C1 C2 C6 121.5(3) . . ?
N1 C3 H3 118.7 . . ?
N1 C3 C4 122.7(4) . . ?
C4 C3 H3 118.7 . . ?
C3 C4 H4 120.5 . . ?
C5 C4 C3 118.9(4) . . ?
C5 C4 H4 120.5 . . ?
C4 C5 H5 119.8 . . ?
C4 C5 C6 120.5(4) . . ?
C6 C5 H5 119.8 . . ?
C5 C6 C2 116.5(4) . . ?
C5 C6 C7 126.3(4) . . ?
C7 C6 C2 117.2(4) . . ?
C6 C7 Cl1 119.2(4) . . ?
C8 C7 Cl1 119.2(3) . . ?
C8 C7 C6 121.6(4) . . ?
C7 C8 H8 119.1 . . ?
C7 C8 C9 121.8(4) . . ?
C9 C8 H8 119.1 . . ?
C1 C9 C8 120.3(4) . . ?
C1 C9 H9 119.9 . . ?
C8 C9 H9 119.9 . . ?
O2 C10 C11 118.4(3) . . ?
O2 C10 C18 124.0(4) . . ?
C18 C10 C11 117.6(3) . . ?
N2 C11 C10 116.3(3) . . ?
N2 C11 C15 121.6(3) . . ?
C10 C11 C15 122.1(3) . . ?
N2 C12 H12 118.3 . . ?
N2 C12 C13 123.4(4) . . ?
C13 C12 H12 118.3 . . ?
C12 C13 H13 120.5 . . ?
C14 C13 C12 119.0(4) . . ?
C14 C13 H13 120.5 . . ?
C13 C14 H14 120.0 . . ?
C13 C14 C15 120.0(4) . . ?
C15 C14 H14 120.0 . . ?
C14 C15 C11 117.3(3) . . ?
C14 C15 C16 126.3(4) . . ?
C16 C15 C11 116.4(4) . . ?
C15 C16 Cl2 119.2(4) . . ?
C17 C16 Cl2 119.4(3) . . ?
C17 C16 C15 121.3(4) . . ?
C16 C17 H17 119.3 . . ?
C16 C17 C18 121.4(4) . . ?
C18 C17 H17 119.3 . . ?
C10 C18 C17 121.2(4) . . ?
C10 C18 H18 119.4 . . ?
C17 C18 H18 119.4 . . ?
O3 C19 C20 118.7(3) . . ?
O3 C19 C27 124.2(3) . . ?
C27 C19 C20 117.1(3) . . ?
N3 C20 C19 115.9(3) . . ?
N3 C20 C24 122.2(3) . . ?
C24 C20 C19 122.0(3) . . ?
N3 C21 H21 118.7 . . ?
N3 C21 C22 122.6(4) . . ?
C22 C21 H21 118.7 . . ?
C21 C22 H22 120.3 . . ?
C23 C22 C21 119.3(4) . . ?
C23 C22 H22 120.3 . . ?
C22 C23 H23 119.9 . . ?
C22 C23 C24 120.1(4) . . ?
C24 C23 H23 119.9 . . ?
C23 C24 C20 116.9(3) . . ?
C23 C24 C25 125.9(3) . . ?
C25 C24 C20 117.1(3) . . ?
C24 C25 Cl3 118.8(3) . . ?
C26 C25 Cl3 120.0(3) . . ?
C26 C25 C24 121.2(3) . . ?
C25 C26 H26 119.4 . . ?
C25 C26 C27 121.2(3) . . ?
C27 C26 H26 119.4 . . ?
C19 C27 C26 121.3(3) . . ?
C19 C27 H27 119.4 . . ?
C26 C27 H27 119.4 . . ?
O4 C28 C29 118.7(3) . . ?
O4 C28 C36 123.1(4) . . ?
C36 C28 C29 118.2(4) . . ?
N4 C29 C28 116.0(3) . . ?
N4 C29 C33 121.9(4) . . ?
C28 C29 C33 122.1(4) . . ?
N4 C30 H30 118.6 . . ?
N4 C30 C31 122.8(4) . . ?
C31 C30 H30 118.6 . . ?
C30 C31 H31 120.6 . . ?
C32 C31 C30 118.8(5) . . ?
C32 C31 H31 120.6 . . ?
C31 C32 H32 119.5 . . ?
C31 C32 C33 121.0(4) . . ?
C33 C32 H32 119.5 . . ?
C32 C33 C29 116.7(4) . . ?
C32 C33 C34 126.6(4) . . ?
C34 C33 C29 116.7(4) . . ?
C33 C34 Cl4 119.2(4) . . ?
C35 C34 Cl4 118.4(4) . . ?
C35 C34 C33 122.4(4) . . ?
C34 C35 H35 119.8 . . ?
C34 C35 C36 120.3(4) . . ?
C36 C35 H35 119.8 . . ?
C28 C36 C35 120.3(5) . . ?
C28 C36 H36 119.9 . . ?
C35 C36 H36 119.9 . . ?
O5 Er2 N5 66.81(9) . . ?
O5 Er2 N6 78.72(9) . . ?
O5 Er2 N7 139.76(9) . . ?
O5 Er2 N8 78.81(9) . . ?
O6 Er2 O5 114.84(9) . . ?
O6 Er2 N5 78.94(8) . . ?
O6 Er2 N6 67.48(9) . . ?
O6 Er2 N7 79.36(8) . . ?
O6 Er2 N8 138.36(9) . . ?
O7 Er2 O5 80.99(9) . . ?
O7 Er2 O6 139.00(8) . . ?
O7 Er2 N5 139.63(9) . . ?
O7 Er2 N6 80.24(9) . . ?
O7 Er2 N7 66.97(9) . . ?
O7 Er2 N8 79.86(9) . . ?
O8 Er2 O5 138.58(9) . . ?
O8 Er2 O6 80.67(8) . . ?
O8 Er2 O7 113.18(8) . . ?
O8 Er2 N5 80.23(9) . . ?
O8 Er2 N6 140.17(9) . . ?
O8 Er2 N7 78.71(9) . . ?
O8 Er2 N8 66.75(9) . . ?
N5 Er2 N7 151.83(9) . . ?
N5 Er2 N8 70.83(8) . . ?
N6 Er2 N5 114.55(8) . . ?
N6 Er2 N7 72.60(9) . . ?
N6 Er2 N8 151.95(9) . . ?
N7 Er2 N8 116.57(8) . . ?
C37 O5 Er2 121.9(2) . . ?
C46 O6 Er2 122.7(2) . . ?
C55 O7 Er2 122.8(2) . . ?
C64 O8 Er2 122.1(2) . . ?
C38 N5 Er2 112.6(2) . . ?
C39 N5 Er2 127.4(2) . . ?
C39 N5 C38 118.5(3) . . ?
C47 N6 Er2 113.9(2) . . ?
C48 N6 Er2 126.6(3) . . ?
C48 N6 C47 119.1(3) . . ?
C56 N7 Er2 113.4(2) . . ?
C57 N7 Er2 127.1(2) . . ?
C57 N7 C56 119.1(3) . . ?
C65 N8 Er2 111.7(2) . . ?
C66 N8 Er2 127.8(2) . . ?
C66 N8 C65 118.3(3) . . ?
O5 C37 C38 118.7(3) . . ?
O5 C37 C45 124.0(3) . . ?
C45 C37 C38 117.3(3) . . ?
N5 C38 C37 115.9(3) . . ?
N5 C38 C42 121.9(3) . . ?
C42 C38 C37 122.2(3) . . ?
N5 C39 H39 118.6 . . ?
N5 C39 C40 122.8(3) . . ?
C40 C39 H39 118.6 . . ?
C39 C40 H40 120.2 . . ?
C41 C40 C39 119.7(4) . . ?
C41 C40 H40 120.2 . . ?
C40 C41 H41 120.1 . . ?
C40 C41 C42 119.8(3) . . ?
C42 C41 H41 120.1 . . ?
C38 C42 C43 116.8(3) . . ?
C41 C42 C38 117.2(3) . . ?
C41 C42 C43 126.0(3) . . ?
C42 C43 Cl5 119.0(3) . . ?
C44 C43 Cl5 119.8(3) . . ?
C44 C43 C42 121.2(3) . . ?
C43 C44 H44 119.2 . . ?
C43 C44 C45 121.6(3) . . ?
C45 C44 H44 119.2 . . ?
C37 C45 H45 119.6 . . ?
C44 C45 C37 120.9(4) . . ?
C44 C45 H45 119.6 . . ?
O6 C46 C47 118.8(3) . . ?
O6 C46 C54 123.8(3) . . ?
C54 C46 C47 117.4(3) . . ?
N6 C47 C46 116.0(3) . . ?
N6 C47 C51 122.4(3) . . ?
C51 C47 C46 121.6(3) . . ?
N6 C48 H48 118.6 . . ?
N6 C48 C49 122.7(4) . . ?
C49 C48 H48 118.6 . . ?
C48 C49 H49 120.6 . . ?
C50 C49 C48 118.8(4) . . ?
C50 C49 H49 120.6 . . ?
C49 C50 H50 119.8 . . ?
C49 C50 C51 120.4(4) . . ?
C51 C50 H50 119.8 . . ?
C47 C51 C52 117.7(3) . . ?
C50 C51 C47 116.6(4) . . ?
C50 C51 C52 125.7(3) . . ?
C51 C52 Cl6 119.8(3) . . ?
C53 C52 Cl6 119.4(3) . . ?
C53 C52 C51 120.9(3) . . ?
C52 C53 H53 119.5 . . ?
C52 C53 C54 121.0(4) . . ?
C54 C53 H53 119.5 . . ?
C46 C54 C53 121.4(4) . . ?
C46 C54 H54 119.3 . . ?
C53 C54 H54 119.3 . . ?
O7 C55 C56 119.0(3) . . ?
O7 C55 C63 124.2(3) . . ?
C63 C55 C56 116.8(3) . . ?
N7 C56 C55 116.0(3) . . ?
N7 C56 C60 121.5(3) . . ?
C60 C56 C55 122.5(3) . . ?
N7 C57 H57 118.5 . . ?
N7 C57 C58 123.0(3) . . ?
C58 C57 H57 118.5 . . ?
C57 C58 H58 120.6 . . ?
C59 C58 C57 118.8(4) . . ?
C59 C58 H58 120.6 . . ?
C58 C59 H59 119.8 . . ?
C58 C59 C60 120.3(3) . . ?
C60 C59 H59 119.8 . . ?
C59 C60 C56 117.2(3) . . ?
C59 C60 C61 126.0(4) . . ?
C61 C60 C56 116.7(4) . . ?
C60 C61 Cl7 119.2(3) . . ?
C62 C61 Cl7 119.5(3) . . ?
C62 C61 C60 121.4(4) . . ?
C61 C62 H62 119.2 . . ?
C61 C62 C63 121.7(4) . . ?
C63 C62 H62 119.2 . . ?
C55 C63 C62 120.9(4) . . ?
C55 C63 H63 119.5 . . ?
C62 C63 H63 119.5 . . ?
O8 C64 C65 118.7(3) . . ?
O8 C64 C72 124.6(3) . . ?
C72 C64 C65 116.8(3) . . ?
N8 C65 C64 115.4(3) . . ?
N8 C65 C69 122.7(3) . . ?
C69 C65 C64 121.9(3) . . ?
N8 C66 H66 118.8 . . ?
N8 C66 C67 122.4(4) . . ?
C67 C66 H66 118.8 . . ?
C66 C67 H67 120.3 . . ?
C68 C67 C66 119.4(4) . . ?
C68 C67 H67 120.3 . . ?
C67 C68 H68 119.8 . . ?
C67 C68 C69 120.3(4) . . ?
C69 C68 H68 119.8 . . ?
C68 C69 C65 116.8(4) . . ?
C68 C69 C70 125.7(3) . . ?
C70 C69 C65 117.4(3) . . ?
C69 C70 Cl8 118.9(3) . . ?
C71 C70 Cl8 120.0(3) . . ?
C71 C70 C69 121.1(3) . . ?
C70 C71 H71 119.2 . . ?
C70 C71 C72 121.6(4) . . ?
C72 C71 H71 119.2 . . ?
C64 C72 C71 121.2(4) . . ?
C64 C72 H72 119.4 . . ?
C71 C72 H72 119.4 . . ?
C75 N9 C79 110.7(3) . . ?
C75 N9 C83 105.9(2) . . ?
C75 N9 C87 111.5(3) . . ?
C83 N9 C79 111.9(3) . . ?
C87 N9 C79 106.2(3) . . ?
C87 N9 C83 110.9(3) . . ?
N9 C75 H75A 107.9 . . ?
N9 C75 H75B 107.9 . . ?
H75A C75 H75B 107.2 . . ?
C76 C75 N9 117.6(3) . . ?
C76 C75 H75A 107.9 . . ?
C76 C75 H75B 107.9 . . ?
C75 C76 H76A 110.1 . . ?
C75 C76 H76B 110.1 . . ?
C75 C76 C77 107.8(3) . . ?
H76A C76 H76B 108.5 . . ?
C77 C76 H76A 110.1 . . ?
C77 C76 H76B 110.1 . . ?
C76 C77 H77A 108.7 . . ?
C76 C77 H77B 108.7 . . ?
H77A C77 H77B 107.6 . . ?
C78 C77 C76 114.2(4) . . ?
C78 C77 H77A 108.7 . . ?
C78 C77 H77B 108.7 . . ?
C77 C78 H78A 109.5 . . ?
C77 C78 H78B 109.5 . . ?
C77 C78 H78C 109.5 . . ?
H78A C78 H78B 109.5 . . ?
H78A C78 H78C 109.5 . . ?
H78B C78 H78C 109.5 . . ?
N9 C79 H79A 108.5 . . ?
N9 C79 H79B 108.5 . . ?
H79A C79 H79B 107.5 . . ?
C80 C79 N9 115.2(3) . . ?
C80 C79 H79A 108.5 . . ?
C80 C79 H79B 108.5 . . ?
C79 C80 H80A 108.5 . . ?
C79 C80 H80B 108.5 . . ?
C79 C80 H80C 110.6 . . ?
C79 C80 H80D 110.6 . . ?
C79 C80 C81A 105.5(5) . . ?
H80A C80 H80B 107.5 . . ?
H80C C80 H80D 108.8 . . ?
C81 C80 C79 115.2(6) . . ?
C81 C80 H80A 108.5 . . ?
C81 C80 H80B 108.5 . . ?
C81A C80 H80C 110.6 . . ?
C81A C80 H80D 110.6 . . ?
C80 C81 H81A 111.3 . . ?
C80 C81 H81B 111.3 . . ?
C80 C81 C82 102.2(8) . . ?
H81A C81 H81B 109.2 . . ?
C82 C81 H81A 111.3 . . ?
C82 C81 H81B 111.3 . . ?
C81 C82 H82A 109.5 . . ?
C81 C82 H82B 109.5 . . ?
C81 C82 H82C 109.5 . . ?
H82A C82 H82B 109.5 . . ?
H82A C82 H82C 109.5 . . ?
H82B C82 H82C 109.5 . . ?
N9 C83 H83A 108.3 . . ?
N9 C83 H83B 108.3 . . ?
N9 C83 C84 116.0(3) . . ?
H83A C83 H83B 107.4 . . ?
C84 C83 H83A 108.3 . . ?
C84 C83 H83B 108.3 . . ?
C83 C84 H84A 109.4 . . ?
C83 C84 H84B 109.4 . . ?
C83 C84 C85 111.0(3) . . ?
H84A C84 H84B 108.0 . . ?
C85 C84 H84A 109.4 . . ?
C85 C84 H84B 109.4 . . ?
C84 C85 H85A 108.7 . . ?
C84 C85 H85B 108.7 . . ?
H85A C85 H85B 107.6 . . ?
C86 C85 C84 114.4(4) . . ?
C86 C85 H85A 108.7 . . ?
C86 C85 H85B 108.7 . . ?
C85 C86 H86A 109.5 . . ?
C85 C86 H86B 109.5 . . ?
C85 C86 H86C 109.5 . . ?
H86A C86 H86B 109.5 . . ?
H86A C86 H86C 109.5 . . ?
H86B C86 H86C 109.5 . . ?
N9 C87 H87A 108.0 . . ?
N9 C87 H87B 108.0 . . ?
N9 C87 C88 117.0(3) . . ?
H87A C87 H87B 107.3 . . ?
C88 C87 H87A 108.0 . . ?
C88 C87 H87B 108.0 . . ?
C87 C88 H88A 109.7 . . ?
C87 C88 H88B 109.7 . . ?
H88A C88 H88B 108.2 . . ?
C89 C88 C87 109.8(3) . . ?
C89 C88 H88A 109.7 . . ?
C89 C88 H88B 109.7 . . ?
C88 C89 H89A 108.9 . . ?
C88 C89 H89B 108.9 . . ?
C88 C89 C90 113.3(3) . . ?
H89A C89 H89B 107.7 . . ?
C90 C89 H89A 108.9 . . ?
C90 C89 H89B 108.9 . . ?
C89 C90 H90A 109.5 . . ?
C89 C90 H90B 109.5 . . ?
C89 C90 H90C 109.5 . . ?
H90A C90 H90B 109.5 . . ?
H90A C90 H90C 109.5 . . ?
H90B C90 H90C 109.5 . . ?
C95 N10 C91 111.1(4) . . ?
C95 N10 C99 106.3(3) . . ?
C95 N10 C103 111.3(4) . . ?
C99 N10 C91 110.4(4) . . ?
C99 N10 C103 111.6(4) . . ?
C103 N10 C91 106.2(3) . . ?
N10 C91 H91A 107.9 . . ?
N10 C91 H91B 107.9 . . ?
H91A C91 H91B 107.2 . . ?
C92 C91 N10 117.5(3) . . ?
C92 C91 H91A 107.9 . . ?
C92 C91 H91B 107.9 . . ?
C91 C92 H92A 109.7 . . ?
C91 C92 H92B 109.7 . . ?
C91 C92 C93 110.0(4) . . ?
H92A C92 H92B 108.2 . . ?
C93 C92 H92A 109.7 . . ?
C93 C92 H92B 109.7 . . ?
C92 C93 H93A 108.5 . . ?
C92 C93 H93B 108.5 . . ?
H93A C93 H93B 107.5 . . ?
C94 C93 C92 115.2(4) . . ?
C94 C93 H93A 108.5 . . ?
C94 C93 H93B 108.5 . . ?
C93 C94 H94A 109.5 . . ?
C93 C94 H94B 109.5 . . ?
C93 C94 H94C 109.5 . . ?
H94A C94 H94B 109.5 . . ?
H94A C94 H94C 109.5 . . ?
H94B C94 H94C 109.5 . . ?
N10 C95 H95A 107.4 . . ?
N10 C95 H95B 107.4 . . ?
N10 C95 H95C 109.7 . . ?
N10 C95 H95D 109.7 . . ?
N10 C95 C96 119.7(5) . . ?
N10 C95 C96A 109.8(7) . . ?
H95A C95 H95B 106.9 . . ?
H95C C95 H95D 108.2 . . ?
C96 C95 H95A 107.4 . . ?
C96 C95 H95B 107.4 . . ?
C96A C95 H95C 109.7 . . ?
C96A C95 H95D 109.7 . . ?
C95 C96 H96A 109.3 . . ?
C95 C96 H96B 109.3 . . ?
C95 C96 C97 111.6(8) . . ?
H96A C96 H96B 108.0 . . ?
C97 C96 H96A 109.3 . . ?
C97 C96 H96B 109.3 . . ?
C96 C97 H97A 109.6 . . ?
C96 C97 H97B 109.6 . . ?
H97A C97 H97B 108.1 . . ?
C98 C97 C96 110.5(9) . . ?
C98 C97 H97A 109.6 . . ?
C98 C97 H97B 109.6 . . ?
C97 C98 H98A 109.5 . . ?
C97 C98 H98B 109.5 . . ?
C97 C98 H98C 109.5 . . ?
H98A C98 H98B 109.5 . . ?
H98A C98 H98C 109.5 . . ?
H98B C98 H98C 109.5 . . ?
N10 C99 H99A 108.6 . . ?
N10 C99 H99B 108.6 . . ?
H99A C99 H99B 107.6 . . ?
C100 C99 N10 114.5(4) . . ?
C100 C99 H99A 108.6 . . ?
C100 C99 H99B 108.6 . . ?
C99 C100 H10A 109.5 . . ?
C99 C100 H10B 109.5 . . ?
C99 C100 H10C 109.6 . . ?
C99 C100 H10D 109.6 . . ?
C99 C100 C1B 110.2(9) . . ?
H10A C100 H10B 108.1 . . ?
H10C C100 H10D 108.1 . . ?
C101 C100 C99 110.8(11) . . ?
C101 C100 H10A 109.5 . . ?
C101 C100 H10B 109.5 . . ?
C1B C100 H10C 109.6 . . ?
C1B C100 H10D 109.6 . . ?
C100 C101 H10E 111.0 . . ?
C100 C101 H10F 111.0 . . ?
C100 C101 C102 103.8(10) . . ?
H10E C101 H10F 109.0 . . ?
C102 C101 H10E 111.0 . . ?
C102 C101 H10F 111.0 . . ?
C101 C102 H10G 109.5 . . ?
C101 C102 H10H 109.5 . . ?
C101 C102 H10I 109.5 . . ?
H10G C102 H10H 109.5 . . ?
H10G C102 H10I 109.5 . . ?
H10H C102 H10I 109.5 . . ?
N10 C103 H10J 108.1 . . ?
N10 C103 H10K 108.1 . . ?
N10 C103 C104 116.7(3) . . ?
H10J C103 H10K 107.3 . . ?
C104 C103 H10J 108.1 . . ?
C104 C103 H10K 108.1 . . ?
C103 C104 H10L 109.8 . . ?
C103 C104 H10M 109.8 . . ?
C103 C104 C105 109.3(3) . . ?
H10L C104 H10M 108.3 . . ?
C105 C104 H10L 109.8 . . ?
C105 C104 H10M 109.8 . . ?
C104 C105 H10N 108.8 . . ?
C104 C105 H10O 108.8 . . ?
H10N C105 H10O 107.6 . . ?
C106 C105 C104 114.0(4) . . ?
C106 C105 H10N 108.8 . . ?
C106 C105 H10O 108.8 . . ?
C105 C106 H10P 109.5 . . ?
C105 C106 H10Q 109.5 . . ?
C105 C106 H10R 109.5 . . ?
H10P C106 H10Q 109.5 . . ?
H10P C106 H10R 109.5 . . ?
H10Q C106 H10R 109.5 . . ?
C80 C81A H81C 108.6 . . ?
C80 C81A H81D 108.6 . . ?
H81C C81A H81D 107.6 . . ?
C82A C81A C80 114.8(9) . . ?
C82A C81A H81C 108.6 . . ?
C82A C81A H81D 108.6 . . ?
C81A C82A H82D 109.5 . . ?
C81A C82A H82E 109.5 . . ?
C81A C82A H82F 109.5 . . ?
H82D C82A H82E 109.5 . . ?
H82D C82A H82F 109.5 . . ?
H82E C82A H82F 109.5 . . ?
H97C C97A H97D 108.3 . . ?
C98A C97A H97C 109.9 . . ?
C98A C97A H97D 109.9 . . ?
C98A C97A C96A 108.8(13) . . ?
C96A C97A H97C 109.9 . . ?
C96A C97A H97D 109.9 . . ?
C97A C98A H98D 109.5 . . ?
C97A C98A H98E 109.5 . . ?
C97A C98A H98F 109.5 . . ?
H98D C98A H98E 109.5 . . ?
H98D C98A H98F 109.5 . . ?
H98E C98A H98F 109.5 . . ?
H1AA C1A H1AB 109.5 . . ?
H1AA C1A H1AC 109.5 . . ?
H1AB C1A H1AC 109.5 . . ?
C1B C1A H1AA 109.5 . . ?
C1B C1A H1AB 109.5 . . ?
C1B C1A H1AC 109.5 . . ?
C100 C1B C1A 133.5(16) . . ?
C100 C1B H1BA 103.8 . . ?
C100 C1B H1BB 103.8 . . ?
C1A C1B H1BA 103.8 . . ?
C1A C1B H1BB 103.8 . . ?
H1BA C1B H1BB 105.4 . . ?
C95 C96A H96C 109.4 . . ?
C95 C96A H96D 109.4 . . ?
C97A C96A C95 111.3(9) . . ?
C97A C96A H96C 109.4 . . ?
C97A C96A H96D 109.4 . . ?
H96C C96A H96D 108.0 . . ?

loop_
_geom_bond_atom_site_label_1
_geom_bond_atom_site_label_2
_geom_bond_distance
_geom_bond_site_symmetry_2
_geom_bond_publ_flag
Er1 O1 2.287(2) . ?
Er1 O2 2.292(3) . ?
Er1 O3 2.279(3) . ?
Er1 O4 2.264(3) . ?
Er1 N1 2.562(3) . ?
Er1 N2 2.537(3) . ?
Er1 N3 2.534(3) . ?
Er1 N4 2.534(3) . ?
Cl1 C7 1.755(4) . ?
Cl2 C16 1.747(4) . ?
Cl3 C25 1.756(4) . ?
Cl4 C34 1.750(4) . ?
O1 C1 1.313(4) . ?
O2 C10 1.319(4) . ?
O3 C19 1.317(4) . ?
O4 C28 1.342(5) . ?
N1 C2 1.367(5) . ?
N1 C3 1.319(5) . ?
N2 C11 1.380(5) . ?
N2 C12 1.321(5) . ?
N3 C20 1.369(5) . ?
N3 C21 1.318(5) . ?
N4 C29 1.368(5) . ?
N4 C30 1.333(5) . ?
C1 C2 1.435(5) . ?
C1 C9 1.404(5) . ?
C2 C6 1.437(5) . ?
C3 H3 0.9500 . ?
C3 C4 1.422(6) . ?
C4 H4 0.9500 . ?
C4 C5 1.377(6) . ?
C5 H5 0.9500 . ?
C5 C6 1.406(6) . ?
C6 C7 1.409(6) . ?
C7 C8 1.355(7) . ?
C8 H8 0.9500 . ?
C8 C9 1.411(6) . ?
C9 H9 0.9500 . ?
C10 C11 1.431(5) . ?
C10 C18 1.388(5) . ?
C11 C15 1.431(5) . ?
C12 H12 0.9500 . ?
C12 C13 1.409(5) . ?
C13 H13 0.9500 . ?
C13 C14 1.373(6) . ?
C14 H14 0.9500 . ?
C14 C15 1.410(6) . ?
C15 C16 1.431(6) . ?
C16 C17 1.362(7) . ?
C17 H17 0.9500 . ?
C17 C18 1.399(6) . ?
C18 H18 0.9500 . ?
C19 C20 1.439(5) . ?
C19 C27 1.391(5) . ?
C20 C24 1.426(5) . ?
C21 H21 0.9500 . ?
C21 C22 1.408(6) . ?
C22 H22 0.9500 . ?
C22 C23 1.370(6) . ?
C23 H23 0.9500 . ?
C23 C24 1.401(5) . ?
C24 C25 1.421(5) . ?
C25 C26 1.361(6) . ?
C26 H26 0.9500 . ?
C26 C27 1.408(5) . ?
C27 H27 0.9500 . ?
C28 C29 1.420(6) . ?
C28 C36 1.389(6) . ?
C29 C33 1.438(6) . ?
C30 H30 0.9500 . ?
C30 C31 1.411(6) . ?
C31 H31 0.9500 . ?
C31 C32 1.367(7) . ?
C32 H32 0.9500 . ?
C32 C33 1.398(7) . ?
C33 C34 1.401(6) . ?
C34 C35 1.366(7) . ?
C35 H35 0.9500 . ?
C35 C36 1.431(7) . ?
C36 H36 0.9500 . ?
Er2 O5 2.293(2) . ?
Er2 O6 2.291(2) . ?
Er2 O7 2.286(2) . ?
Er2 O8 2.273(2) . ?
Er2 N5 2.537(3) . ?
Er2 N6 2.523(3) . ?
Er2 N7 2.543(3) . ?
Er2 N8 2.557(3) . ?
Cl5 C43 1.751(4) . ?
Cl6 C52 1.750(4) . ?
Cl7 C61 1.744(4) . ?
Cl8 C70 1.751(4) . ?
O5 C37 1.315(4) . ?
O6 C46 1.324(4) . ?
O7 C55 1.312(4) . ?
O8 C64 1.300(4) . ?
N5 C38 1.377(4) . ?
N5 C39 1.318(4) . ?
N6 C47 1.379(4) . ?
N6 C48 1.303(5) . ?
N7 C56 1.370(4) . ?
N7 C57 1.321(4) . ?
N8 C65 1.368(4) . ?
N8 C66 1.334(5) . ?
C37 C38 1.434(5) . ?
C37 C45 1.402(5) . ?
C38 C42 1.426(5) . ?
C39 H39 0.9500 . ?
C39 C40 1.409(5) . ?
C40 H40 0.9500 . ?
C40 C41 1.365(6) . ?
C41 H41 0.9500 . ?
C41 C42 1.409(6) . ?
C42 C43 1.429(5) . ?
C43 C44 1.361(6) . ?
C44 H44 0.9500 . ?
C44 C45 1.401(6) . ?
C45 H45 0.9500 . ?
C46 C47 1.438(5) . ?
C46 C54 1.391(5) . ?
C47 C51 1.423(5) . ?
C48 H48 0.9500 . ?
C48 C49 1.430(6) . ?
C49 H49 0.9500 . ?
C49 C50 1.370(7) . ?
C50 H50 0.9500 . ?
C50 C51 1.415(6) . ?
C51 C52 1.424(6) . ?
C52 C53 1.366(6) . ?
C53 H53 0.9500 . ?
C53 C54 1.411(5) . ?
C54 H54 0.9500 . ?
C55 C56 1.434(5) . ?
C55 C63 1.399(5) . ?
C56 C60 1.433(5) . ?
C57 H57 0.9500 . ?
C57 C58 1.413(5) . ?
C58 H58 0.9500 . ?
C58 C59 1.370(6) . ?
C59 H59 0.9500 . ?
C59 C60 1.407(6) . ?
C60 C61 1.419(5) . ?
C61 C62 1.355(6) . ?
C62 H62 0.9500 . ?
C62 C63 1.411(6) . ?
C63 H63 0.9500 . ?
C64 C65 1.455(5) . ?
C64 C72 1.394(5) . ?
C65 C69 1.426(5) . ?
C66 H66 0.9500 . ?
C66 C67 1.420(5) . ?
C67 H67 0.9500 . ?
C67 C68 1.363(6) . ?
C68 H68 0.9500 . ?
C68 C69 1.411(6) . ?
C69 C70 1.422(6) . ?
C70 C71 1.358(6) . ?
C71 H71 0.9500 . ?
C71 C72 1.416(6) . ?
C72 H72 0.9500 . ?
N9 C75 1.521(4) . ?
N9 C79 1.532(5) . ?
N9 C83 1.528(5) . ?
N9 C87 1.523(5) . ?
C75 H75A 0.9900 . ?
C75 H75B 0.9900 . ?
C75 C76 1.519(5) . ?
C76 H76A 0.9900 . ?
C76 H76B 0.9900 . ?
C76 C77 1.531(5) . ?
C77 H77A 0.9900 . ?
C77 H77B 0.9900 . ?
C77 C78 1.519(6) . ?
C78 H78A 0.9800 . ?
C78 H78B 0.9800 . ?
C78 H78C 0.9800 . ?
C79 H79A 0.9900 . ?
C79 H79B 0.9900 . ?
C79 C80 1.524(5) . ?
C80 H80A 0.9900 . ?
C80 H80B 0.9900 . ?
C80 H80C 0.9900 . ?
C80 H80D 0.9900 . ?
C80 C81 1.473(10) . ?
C80 C81A 1.611(11) . ?
C81 H81A 0.9900 . ?
C81 H81B 0.9900 . ?
C81 C82 1.578(18) . ?
C82 H82A 0.9800 . ?
C82 H82B 0.9800 . ?
C82 H82C 0.9800 . ?
C83 H83A 0.9900 . ?
C83 H83B 0.9900 . ?
C83 C84 1.530(5) . ?
C84 H84A 0.9900 . ?
C84 H84B 0.9900 . ?
C84 C85 1.535(6) . ?
C85 H85A 0.9900 . ?
C85 H85B 0.9900 . ?
C85 C86 1.533(6) . ?
C86 H86A 0.9800 . ?
C86 H86B 0.9800 . ?
C86 H86C 0.9800 . ?
C87 H87A 0.9900 . ?
C87 H87B 0.9900 . ?
C87 C88 1.528(5) . ?
C88 H88A 0.9900 . ?
C88 H88B 0.9900 . ?
C88 C89 1.524(5) . ?
C89 H89A 0.9900 . ?
C89 H89B 0.9900 . ?
C89 C90 1.529(5) . ?
C90 H90A 0.9800 . ?
C90 H90B 0.9800 . ?
C90 H90C 0.9800 . ?
N10 C91 1.541(6) . ?
N10 C95 1.508(6) . ?
N10 C99 1.513(6) . ?
N10 C103 1.520(6) . ?
C91 H91A 0.9900 . ?
C91 H91B 0.9900 . ?
C91 C92 1.498(6) . ?
C92 H92A 0.9900 . ?
C92 H92B 0.9900 . ?
C92 C93 1.516(6) . ?
C93 H93A 0.9900 . ?
C93 H93B 0.9900 . ?
C93 C94 1.496(7) . ?
C94 H94A 0.9800 . ?
C94 H94B 0.9800 . ?
C94 H94C 0.9800 . ?
C95 H95A 0.9900 . ?
C95 H95B 0.9900 . ?
C95 H95C 0.9900 . ?
C95 H95D 0.9900 . ?
C95 C96 1.535(13) . ?
C95 C96A 1.603(14) . ?
C96 H96A 0.9900 . ?
C96 H96B 0.9900 . ?
C96 C97 1.565(14) . ?
C97 H97A 0.9900 . ?
C97 H97B 0.9900 . ?
C97 C98 1.498(13) . ?
C98 H98A 0.9800 . ?
C98 H98B 0.9800 . ?
C98 H98C 0.9800 . ?
C99 H99A 0.9900 . ?
C99 H99B 0.9900 . ?
C99 C100 1.505(7) . ?
C100 H10A 0.9900 . ?
C100 H10B 0.9900 . ?
C100 H10C 0.9900 . ?
C100 H10D 0.9900 . ?
C100 C101 1.478(8) . ?
C100 C1B 1.524(9) . ?
C101 H10E 0.9900 . ?
C101 H10F 0.9900 . ?
C101 C102 1.486(12) . ?
C102 H10G 0.9800 . ?
C102 H10H 0.9800 . ?
C102 H10I 0.9800 . ?
C103 H10J 0.9900 . ?
C103 H10K 0.9900 . ?
C103 C104 1.523(7) . ?
C104 H10L 0.9900 . ?
C104 H10M 0.9900 . ?
C104 C105 1.528(7) . ?
C105 H10N 0.9900 . ?
C105 H10O 0.9900 . ?
C105 C106 1.519(7) . ?
C106 H10P 0.9800 . ?
C106 H10Q 0.9800 . ?
C106 H10R 0.9800 . ?
C81A H81C 0.9900 . ?
C81A H81D 0.9900 . ?
C81A C82A 1.468(15) . ?
C82A H82D 0.9800 . ?
C82A H82E 0.9800 . ?
C82A H82F 0.9800 . ?
C97A H97C 0.9900 . ?
C97A H97D 0.9900 . ?
C97A C98A 1.470(15) . ?
C97A C96A 1.476(19) . ?
C98A H98D 0.9800 . ?
C98A H98E 0.9800 . ?
C98A H98F 0.9800 . ?
C1A H1AA 0.9800 . ?
C1A H1AB 0.9800 . ?
C1A H1AC 0.9800 . ?
C1A C1B 1.558(16) . ?
C1B H1BA 0.9900 . ?
C1B H1BB 0.9900 . ?
C96A H96C 0.9900 . ?
C96A H96D 0.9900 . ?

loop_
_geom_torsion_atom_site_label_1
_geom_torsion_atom_site_label_2
_geom_torsion_atom_site_label_3
_geom_torsion_atom_site_label_4
_geom_torsion
_geom_torsion_site_symmetry_1
_geom_torsion_site_symmetry_2
_geom_torsion_site_symmetry_3
_geom_torsion_site_symmetry_4
_geom_torsion_publ_flag
Er1 O1 C1 C2 12.8(4) . . . . ?
Er1 O1 C1 C9 -167.5(3) . . . . ?
Er1 O2 C10 C11 10.6(4) . . . . ?
Er1 O2 C10 C18 -170.4(3) . . . . ?
Er1 O3 C19 C20 12.8(4) . . . . ?
Er1 O3 C19 C27 -167.3(3) . . . . ?
Er1 O4 C28 C29 21.1(4) . . . . ?
Er1 O4 C28 C36 -157.2(3) . . . . ?
Er1 N1 C2 C1 -6.7(3) . . . . ?
Er1 N1 C2 C6 174.1(2) . . . . ?
Er1 N1 C3 C4 -172.7(3) . . . . ?
Er1 N2 C11 C10 -6.8(3) . . . . ?
Er1 N2 C11 C15 173.2(2) . . . . ?
Er1 N2 C12 C13 -172.7(3) . . . . ?
Er1 N3 C20 C19 -11.9(3) . . . . ?
Er1 N3 C20 C24 167.5(2) . . . . ?
Er1 N3 C21 C22 -167.9(3) . . . . ?
Er1 N4 C29 C28 -17.9(4) . . . . ?
Er1 N4 C29 C33 160.5(3) . . . . ?
Er1 N4 C30 C31 -160.7(3) . . . . ?
Cl1 C7 C8 C9 -180.0(3) . . . . ?
Cl2 C16 C17 C18 -178.9(3) . . . . ?
Cl3 C25 C26 C27 -176.8(3) . . . . ?
Cl4 C34 C35 C36 -177.3(3) . . . . ?
O1 C1 C2 N1 -2.7(4) . . . . ?
O1 C1 C2 C6 176.6(3) . . . . ?
O1 C1 C9 C8 -176.2(3) . . . . ?
O2 C10 C11 N2 -1.4(4) . . . . ?
O2 C10 C11 C15 178.7(3) . . . . ?
O2 C10 C18 C17 -178.5(3) . . . . ?
O3 C19 C20 N3 1.1(4) . . . . ?
O3 C19 C20 C24 -178.4(3) . . . . ?
O3 C19 C27 C26 178.6(3) . . . . ?
O4 C28 C29 N4 0.4(5) . . . . ?
O4 C28 C29 C33 -178.0(3) . . . . ?
O4 C28 C36 C35 176.3(4) . . . . ?
N1 C2 C6 C5 -0.5(5) . . . . ?
N1 C2 C6 C7 -179.9(3) . . . . ?
N1 C3 C4 C5 -0.2(5) . . . . ?
N2 C11 C15 C14 0.0(5) . . . . ?
N2 C11 C15 C16 -179.8(3) . . . . ?
N2 C12 C13 C14 0.8(6) . . . . ?
N3 C20 C24 C23 2.0(5) . . . . ?
N3 C20 C24 C25 -179.3(3) . . . . ?
N3 C21 C22 C23 1.6(6) . . . . ?
N4 C29 C33 C32 3.9(5) . . . . ?
N4 C29 C33 C34 -175.8(3) . . . . ?
N4 C30 C31 C32 2.0(6) . . . . ?
C1 C2 C6 C5 -179.7(3) . . . . ?
C1 C2 C6 C7 0.9(5) . . . . ?
C2 N1 C3 C4 -0.5(5) . . . . ?
C2 C1 C9 C8 3.5(5) . . . . ?
C2 C6 C7 Cl1 -179.7(2) . . . . ?
C2 C6 C7 C8 1.2(5) . . . . ?
C3 N1 C2 C1 -179.8(3) . . . . ?
C3 N1 C2 C6 0.9(5) . . . . ?
C3 C4 C5 C6 0.6(5) . . . . ?
C4 C5 C6 C2 -0.3(5) . . . . ?
C4 C5 C6 C7 179.1(3) . . . . ?
C5 C6 C7 Cl1 1.0(5) . . . . ?
C5 C6 C7 C8 -178.2(4) . . . . ?
C6 C7 C8 C9 -0.8(6) . . . . ?
C7 C8 C9 C1 -1.6(6) . . . . ?
C9 C1 C2 N1 177.6(3) . . . . ?
C9 C1 C2 C6 -3.1(5) . . . . ?
C10 C11 C15 C14 180.0(3) . . . . ?
C10 C11 C15 C16 0.1(5) . . . . ?
C11 N2 C12 C13 0.8(5) . . . . ?
C11 C10 C18 C17 0.6(5) . . . . ?
C11 C15 C16 Cl2 179.0(3) . . . . ?
C11 C15 C16 C17 0.1(5) . . . . ?
C12 N2 C11 C10 178.8(3) . . . . ?
C12 N2 C11 C15 -1.2(5) . . . . ?
C12 C13 C14 C15 -2.1(6) . . . . ?
C13 C14 C15 C11 1.7(5) . . . . ?
C13 C14 C15 C16 -178.5(4) . . . . ?
C14 C15 C16 Cl2 -0.8(5) . . . . ?
C14 C15 C16 C17 -179.7(4) . . . . ?
C15 C16 C17 C18 0.0(6) . . . . ?
C16 C17 C18 C10 -0.3(6) . . . . ?
C18 C10 C11 N2 179.5(3) . . . . ?
C18 C10 C11 C15 -0.5(5) . . . . ?
C19 C20 C24 C23 -178.6(3) . . . . ?
C19 C20 C24 C25 0.1(4) . . . . ?
C20 N3 C21 C22 1.7(5) . . . . ?
C20 C19 C27 C26 -1.5(5) . . . . ?
C20 C24 C25 Cl3 177.2(2) . . . . ?
C20 C24 C25 C26 -2.4(5) . . . . ?
C21 N3 C20 C19 177.1(3) . . . . ?
C21 N3 C20 C24 -3.5(5) . . . . ?
C21 C22 C23 C24 -3.0(6) . . . . ?
C22 C23 C24 C20 1.3(5) . . . . ?
C22 C23 C24 C25 -177.3(4) . . . . ?
C23 C24 C25 Cl3 -4.3(5) . . . . ?
C23 C24 C25 C26 176.2(3) . . . . ?
C24 C25 C26 C27 2.7(5) . . . . ?
C25 C26 C27 C19 -0.7(5) . . . . ?
C27 C19 C20 N3 -178.9(3) . . . . ?
C27 C19 C20 C24 1.7(4) . . . . ?
C28 C29 C33 C32 -177.8(3) . . . . ?
C28 C29 C33 C34 2.5(5) . . . . ?
C29 N4 C30 C31 0.9(5) . . . . ?
C29 C28 C36 C35 -2.1(6) . . . . ?
C29 C33 C34 Cl4 175.8(3) . . . . ?
C29 C33 C34 C35 -4.0(6) . . . . ?
C30 N4 C29 C28 177.7(3) . . . . ?
C30 N4 C29 C33 -3.9(5) . . . . ?
C30 C31 C32 C33 -1.9(7) . . . . ?
C31 C32 C33 C29 -0.9(6) . . . . ?
C31 C32 C33 C34 178.8(4) . . . . ?
C32 C33 C34 Cl4 -3.9(6) . . . . ?
C32 C33 C34 C35 176.3(4) . . . . ?
C33 C34 C35 C36 2.5(7) . . . . ?
C34 C35 C36 C28 0.7(6) . . . . ?
C36 C28 C29 N4 178.8(3) . . . . ?
C36 C28 C29 C33 0.4(5) . . . . ?
Er2 O5 C37 C38 16.9(4) . . . . ?
Er2 O5 C37 C45 -161.6(3) . . . . ?
Er2 O6 C46 C47 8.7(4) . . . . ?
Er2 O6 C46 C54 -171.8(2) . . . . ?
Er2 O7 C55 C56 13.5(4) . . . . ?
Er2 O7 C55 C63 -166.6(3) . . . . ?
Er2 O8 C64 C65 19.9(4) . . . . ?
Er2 O8 C64 C72 -159.4(3) . . . . ?
Er2 N5 C38 C37 -14.9(3) . . . . ?
Er2 N5 C38 C42 164.8(2) . . . . ?
Er2 N5 C39 C40 -164.5(2) . . . . ?
Er2 N6 C47 C46 -7.6(3) . . . . ?
Er2 N6 C47 C51 172.6(2) . . . . ?
Er2 N6 C48 C49 -172.5(3) . . . . ?
Er2 N7 C56 C55 -7.8(3) . . . . ?
Er2 N7 C56 C60 171.4(2) . . . . ?
Er2 N7 C57 C58 -172.6(3) . . . . ?
Er2 N8 C65 C64 -16.0(3) . . . . ?
Er2 N8 C65 C69 162.6(2) . . . . ?
Er2 N8 C66 C67 -161.3(3) . . . . ?
Cl5 C43 C44 C45 -179.3(3) . . . . ?
Cl6 C52 C53 C54 -178.8(3) . . . . ?
Cl7 C61 C62 C63 -179.9(3) . . . . ?
Cl8 C70 C71 C72 -179.0(3) . . . . ?
O5 C37 C38 N5 0.7(4) . . . . ?
O5 C37 C38 C42 -179.0(3) . . . . ?
O5 C37 C45 C44 178.6(3) . . . . ?
O6 C46 C47 N6 0.2(4) . . . . ?
O6 C46 C47 C51 -179.9(3) . . . . ?
O6 C46 C54 C53 178.3(3) . . . . ?
O7 C55 C56 N7 -2.4(4) . . . . ?
O7 C55 C56 C60 178.4(3) . . . . ?
O7 C55 C63 C62 -179.4(3) . . . . ?
O8 C64 C65 N8 0.0(4) . . . . ?
O8 C64 C65 C69 -178.7(3) . . . . ?
O8 C64 C72 C71 178.3(3) . . . . ?
N5 C38 C42 C41 2.1(4) . . . . ?
N5 C38 C42 C43 -179.0(3) . . . . ?
N5 C39 C40 C41 1.7(5) . . . . ?
N6 C47 C51 C50 0.6(5) . . . . ?
N6 C47 C51 C52 -178.7(3) . . . . ?
N6 C48 C49 C50 1.0(6) . . . . ?
N7 C56 C60 C59 2.5(5) . . . . ?
N7 C56 C60 C61 -178.0(3) . . . . ?
N7 C57 C58 C59 2.1(5) . . . . ?
N8 C65 C69 C68 2.3(5) . . . . ?
N8 C65 C69 C70 -178.4(3) . . . . ?
N8 C66 C67 C68 0.6(5) . . . . ?
C37 C38 C42 C41 -178.3(3) . . . . ?
C37 C38 C42 C43 0.7(4) . . . . ?
C38 N5 C39 C40 0.3(4) . . . . ?
C38 C37 C45 C44 0.1(5) . . . . ?
C38 C42 C43 Cl5 179.0(2) . . . . ?
C38 C42 C43 C44 -0.6(5) . . . . ?
C39 N5 C38 C37 178.1(3) . . . . ?
C39 N5 C38 C42 -2.2(4) . . . . ?
C39 C40 C41 C42 -1.8(5) . . . . ?
C40 C41 C42 C38 0.0(5) . . . . ?
C40 C41 C42 C43 -178.9(3) . . . . ?
C41 C42 C43 Cl5 -2.1(5) . . . . ?
C41 C42 C43 C44 178.3(3) . . . . ?
C42 C43 C44 C45 0.3(5) . . . . ?
C43 C44 C45 C37 0.0(6) . . . . ?
C45 C37 C38 N5 179.2(3) . . . . ?
C45 C37 C38 C42 -0.4(5) . . . . ?
C46 C47 C51 C50 -179.3(3) . . . . ?
C46 C47 C51 C52 1.5(5) . . . . ?
C47 N6 C48 C49 0.1(5) . . . . ?
C47 C46 C54 C53 -2.2(5) . . . . ?
C47 C51 C52 Cl6 177.2(2) . . . . ?
C47 C51 C52 C53 -2.0(5) . . . . ?
C48 N6 C47 C46 178.9(3) . . . . ?
C48 N6 C47 C51 -0.9(5) . . . . ?
C48 C49 C50 C51 -1.3(6) . . . . ?
C49 C50 C51 C47 0.6(5) . . . . ?
C49 C50 C51 C52 179.7(4) . . . . ?
C50 C51 C52 Cl6 -1.9(5) . . . . ?
C50 C51 C52 C53 178.9(3) . . . . ?
C51 C52 C53 C54 0.4(5) . . . . ?
C52 C53 C54 C46 1.8(5) . . . . ?
C54 C46 C47 N6 -179.3(3) . . . . ?
C54 C46 C47 C51 0.5(5) . . . . ?
C55 C56 C60 C59 -178.4(3) . . . . ?
C55 C56 C60 C61 1.1(5) . . . . ?
C56 N7 C57 C58 -0.5(5) . . . . ?
C56 C55 C63 C62 0.5(5) . . . . ?
C56 C60 C61 Cl7 178.9(2) . . . . ?
C56 C60 C61 C62 0.3(5) . . . . ?
C57 N7 C56 C55 179.0(3) . . . . ?
C57 N7 C56 C60 -1.8(4) . . . . ?
C57 C58 C59 C60 -1.2(5) . . . . ?
C58 C59 C60 C56 -0.9(5) . . . . ?
C58 C59 C60 C61 179.7(4) . . . . ?
C59 C60 C61 Cl7 -1.7(5) . . . . ?
C59 C60 C61 C62 179.8(4) . . . . ?
C60 C61 C62 C63 -1.4(6) . . . . ?
C61 C62 C63 C55 0.9(6) . . . . ?
C63 C55 C56 N7 177.7(3) . . . . ?
C63 C55 C56 C60 -1.5(5) . . . . ?
C64 C65 C69 C68 -179.1(3) . . . . ?
C64 C65 C69 C70 0.1(5) . . . . ?
C65 N8 C66 C67 0.6(5) . . . . ?
C65 C64 C72 C71 -1.0(5) . . . . ?
C65 C69 C70 Cl8 178.7(2) . . . . ?
C65 C69 C70 C71 -0.7(5) . . . . ?
C66 N8 C65 C64 179.3(3) . . . . ?
C66 N8 C65 C69 -2.1(4) . . . . ?
C66 C67 C68 C69 -0.3(5) . . . . ?
C67 C68 C69 C65 -1.1(5) . . . . ?
C67 C68 C69 C70 179.8(3) . . . . ?
C68 C69 C70 Cl8 -2.2(5) . . . . ?
C68 C69 C70 C71 178.5(4) . . . . ?
C69 C70 C71 C72 0.3(6) . . . . ?
C70 C71 C72 C64 0.6(6) . . . . ?
C72 C64 C65 N8 179.4(3) . . . . ?
C72 C64 C65 C69 0.7(4) . . . . ?
N9 C75 C76 C77 -177.8(3) . . . . ?
N9 C79 C80 C81 -164.8(7) . . . . ?
N9 C79 C80 C81A 167.6(6) . . . . ?
N9 C83 C84 C85 -175.5(4) . . . . ?
N9 C87 C88 C89 166.9(3) . . . . ?
C75 N9 C79 C80 -61.4(5) . . . . ?
C75 N9 C83 C84 173.1(4) . . . . ?
C75 N9 C87 C88 47.8(4) . . . . ?
C75 C76 C77 C78 -168.1(4) . . . . ?
C79 N9 C75 C76 -53.0(4) . . . . ?
C79 N9 C83 C84 52.5(5) . . . . ?
C79 N9 C87 C88 168.4(3) . . . . ?
C79 C80 C81 C82 -68.6(11) . . . . ?
C79 C80 C81A C82A 65.8(10) . . . . ?
C83 N9 C75 C76 -174.4(3) . . . . ?
C83 N9 C79 C80 56.3(5) . . . . ?
C83 N9 C87 C88 -69.9(4) . . . . ?
C83 C84 C85 C86 63.7(5) . . . . ?
C87 N9 C75 C76 65.0(4) . . . . ?
C87 N9 C79 C80 177.4(4) . . . . ?
C87 N9 C83 C84 -65.8(4) . . . . ?
C87 C88 C89 C90 164.5(3) . . . . ?
N10 C91 C92 C93 177.5(6) . . . . ?
N10 C95 C96 C97 167.9(8) . . . . ?
N10 C95 C96A C97A 174.6(10) . . . . ?
N10 C99 C100 C101 -172.6(8) . . . . ?
N10 C99 C100 C1B 173.1(8) . . . . ?
N10 C103 C104 C105 176.2(5) . . . . ?
C91 N10 C95 C96 -46.1(8) . . . . ?
C91 N10 C95 C96A -73.5(9) . . . . ?
C91 N10 C99 C100 65.4(5) . . . . ?
C91 N10 C103 C104 -176.2(5) . . . . ?
C91 C92 C93 C94 176.9(6) . . . . ?
C95 N10 C91 C92 -58.3(7) . . . . ?
C95 N10 C99 C100 -173.9(4) . . . . ?
C95 N10 C103 C104 62.7(6) . . . . ?
C95 C96 C97 C98 171.2(12) . . . . ?
C99 N10 C91 C92 59.4(6) . . . . ?
C99 N10 C95 C96 -166.3(7) . . . . ?
C99 N10 C95 C96A 166.3(8) . . . . ?
C99 N10 C103 C104 -55.9(6) . . . . ?
C99 C100 C101 C102 -75.7(15) . . . . ?
C99 C100 C1B C1A -154.5(18) . . . . ?
C103 N10 C91 C92 -179.5(5) . . . . ?
C103 N10 C95 C96 72.0(8) . . . . ?
C103 N10 C95 C96A 44.7(9) . . . . ?
C103 N10 C99 C100 -52.4(5) . . . . ?
C103 C104 C105 C106 -175.3(5) . . . . ?
C98A C97A C96A C95 -69.9(18) . . . . ?

loop_
_platon_squeeze_void_nr
_platon_squeeze_void_average_x
_platon_squeeze_void_average_y
_platon_squeeze_void_average_z
_platon_squeeze_void_volume
_platon_squeeze_void_count_electrons
_platon_squeeze_void_content
1 0.000 0.000 0.500 414 113 '6H2O, 2EtOH'
2 0.500 0.000 0.000 386 111 '6H2O, 2EtOH'
3 0.000 0.500 1.000 414 113 '6H2O, 2EtOH'
4 0.500 0.500 0.500 386 111 '6H2O, 2EtOH'
